data_4122867
loop_
_publ_author_name
'Zhang, Ying-Ying'
'Shen, Xu-Yu'
'Weng, Lin-Hong'
'Jin, Guo-Xin'

_publ_section_title
;
 Octadecanuclear Macrocycles and Nonanuclear Bowl-Shaped Structures Based
 on Two Analogous Pyridyl-Substituted Imidazole-4,5-dicarboxylate Ligands.
;
_journal_issue 44
_journal_name_full 'Journal of the American Chemical Society'
_journal_page_first 15521
_journal_page_last 15524
_journal_paper_doi 10.1021/ja5096914
_journal_volume 136
_journal_year 2014
_chemical_formula_sum 'C276 H394 F54 N18 O108 Rh18 S18'
_chemical_formula_weight 9147.53
_chemical_name_systematic
; 
 ? 
;
_space_group_crystal_system triclinic
_space_group_IT_number 2
_space_group_name_Hall '-P 1'
_space_group_name_H-M_alt 'P -1'
_symmetry_space_group_name_Hall '-P 1'
_symmetry_space_group_name_H-M 'P -1'
_atom_sites_solution_hydrogens geom
_audit_creation_method SHELXL-2013
_cell_angle_alpha 70.598(3)
_cell_angle_beta 88.362(3)
_cell_angle_gamma 89.674(3)
_cell_formula_units_Z 1
_cell_length_a 15.839(4)
_cell_length_b 25.104(5)
_cell_length_c 25.353(5)
_cell_measurement_reflns_used 9877
_cell_measurement_temperature 173(2)
_cell_measurement_theta_max 26.39
_cell_measurement_theta_min 2.38
_cell_volume 9504(4)
_computing_cell_refinement 'Bruker SAINT'
_computing_data_collection 'Bruker APEX2'
_computing_data_reduction 'Bruker SAINT'
_computing_molecular_graphics 'Bruker SHELXTL'
_computing_publication_material 'Bruker SHELXTL'
_computing_structure_refinement 'SHELXL-2013 (Sheldrick, 2013)'
_computing_structure_solution 'SHELXS-97 (Sheldrick, 2008)'
_diffrn_ambient_temperature 173(2)
_diffrn_measured_fraction_theta_full 0.979
_diffrn_measured_fraction_theta_max 0.980
_diffrn_measurement_device_type 'Bruker APEX-II CCD'
_diffrn_measurement_method '\f and \w scans'
_diffrn_radiation_type MoK\a
_diffrn_radiation_wavelength 0.71073
_diffrn_reflns_av_R_equivalents 0.0597
_diffrn_reflns_av_unetI/netI 0.1545
_diffrn_reflns_Laue_measured_fraction_full 0.979
_diffrn_reflns_Laue_measured_fraction_max 0.980
_diffrn_reflns_limit_h_max 17
_diffrn_reflns_limit_h_min -19
_diffrn_reflns_limit_k_max 28
_diffrn_reflns_limit_k_min -30
_diffrn_reflns_limit_l_max 30
_diffrn_reflns_limit_l_min -30
_diffrn_reflns_number 58523
_diffrn_reflns_point_group_measured_fraction_full 0.979
_diffrn_reflns_point_group_measured_fraction_max 0.980
_diffrn_reflns_theta_full 25.242
_diffrn_reflns_theta_max 25.700
_diffrn_reflns_theta_min 0.852
_exptl_absorpt_coefficient_mu 0.962
_exptl_absorpt_correction_T_max 0.746
_exptl_absorpt_correction_T_min 0.531
_exptl_absorpt_correction_type multi-scan
_exptl_absorpt_process_details sadabs
_exptl_crystal_colour yellow
_exptl_crystal_density_diffrn 1.598
_exptl_crystal_description block
_exptl_crystal_F_000 4624
_exptl_crystal_size_max 0.380
_exptl_crystal_size_mid 0.050
_exptl_crystal_size_min 0.040
_platon_squeeze_details
; 
 In asymmetric unit of this data, there were disordered 
 anions and solvents (two triflate anions, two methanol and 
 one water molecule) which could not be restrained 
 properly. Therefore, SQUEEZE algorithm was used to omit 
 them. 
;
_refine_diff_density_max 2.438
_refine_diff_density_min -2.119
_refine_diff_density_rms 0.267
_refine_ls_extinction_method none
_refine_ls_goodness_of_fit_ref 1.124
_refine_ls_hydrogen_treatment constr
_refine_ls_matrix_type full
_refine_ls_number_parameters 2029
_refine_ls_number_reflns 35427
_refine_ls_number_restraints 310
_refine_ls_restrained_S_all 1.127
_refine_ls_R_factor_all 0.2000
_refine_ls_R_factor_gt 0.1237
_refine_ls_shift/su_max 0.006
_refine_ls_shift/su_mean 0.000
_refine_ls_structure_factor_coef Fsqd
_refine_ls_weighting_details 'w=1/[\s^2^(Fo^2^)+(0.2000P)^2^+1.0443P] where P=(Fo^2^+2Fc^2^)/3'
_refine_ls_weighting_scheme calc
_refine_ls_wR_factor_gt 0.3392
_refine_ls_wR_factor_ref 0.3830
_reflns_Friedel_coverage 0.000
_reflns_number_gt 16383
_reflns_number_total 35427
_reflns_threshold_expression 'I > 2\s(I)'
_cod_data_source_file ja5096914_si_001.cif
_cod_data_source_block 3
_cod_depositor_comments 'Adding full bibliography for 4122867--4122872.cif.'
_cod_original_cell_volume 9505(4)
_cod_database_code 4122867
_shelx_space_group_comment
; 
The symmetry employed for this shelxl refinement is uniquely defined 
by the following loop, which should always be used as a source of 
symmetry information in preference to the above space-group names. 
They are only intended as comments. 
;
_shelx_estimated_absorpt_t_min 0.711
_shelx_estimated_absorpt_t_max 0.963
_shelxl_version_number 2013-4

loop_
_space_group_symop_operation_xyz
'x, y, z'
'-x, -y, -z'

loop_
_atom_site_label
_atom_site_type_symbol
_atom_site_fract_x
_atom_site_fract_y
_atom_site_fract_z
_atom_site_U_iso_or_equiv
_atom_site_adp_type
_atom_site_occupancy
_atom_site_site_symmetry_order
_atom_site_calc_flag
_atom_site_refinement_flags_posn
_atom_site_refinement_flags_adp
Rh1 Rh 1.04417(10) -0.22135(5) 0.82305(5) 0.0524(4) Uani 1 1 d . .
Rh2 Rh 0.78836(8) -0.12852(5) 0.64736(5) 0.0455(3) Uani 1 1 d . .
Rh3 Rh 0.91656(8) 0.01577(5) 0.79828(5) 0.0416(3) Uani 1 1 d . .
Rh4 Rh 0.70004(7) 0.18986(4) 0.52571(5) 0.0357(3) Uani 1 1 d . .
Rh5 Rh 0.74159(8) 0.38672(5) 0.59978(5) 0.0446(3) Uani 1 1 d . .
Rh6 Rh 0.42136(8) 0.21919(5) 0.68645(5) 0.0451(3) Uani 1 1 d . .
Rh7 Rh 0.38379(8) 0.46837(5) 0.78079(5) 0.0476(3) Uani 1 1 d . .
Rh8 Rh 0.37844(10) 0.29898(7) 1.01473(6) 0.0644(4) Uani 1 1 d . .
Rh9 Rh 0.05014(8) 0.37020(6) 0.86425(6) 0.0539(4) Uani 1 1 d . .
N1 N 0.8466(7) -0.0852(4) 0.6985(4) 0.030(2) Uani 1 1 d . .
N2 N 0.8906(8) -0.0371(4) 0.7480(5) 0.043(3) Uani 1 1 d . .
N3 N 0.7446(7) 0.1152(4) 0.5892(4) 0.033(3) Uani 1 1 d . .
N4 N 0.5271(7) 0.2725(5) 0.6475(5) 0.043(3) Uani 1 1 d . .
N5 N 0.6372(7) 0.3285(5) 0.6225(5) 0.041(3) Uani 1 1 d . .
N6 N 0.4467(7) 0.4222(5) 0.7347(6) 0.043(3) Uani 1 1 d . .
N7 N 0.2778(8) 0.3392(5) 0.9629(5) 0.046(3) Uani 1 1 d . .
N8 N 0.1662(8) 0.3592(5) 0.9079(5) 0.043(3) Uani 1 1 d . .
N9 N 0.0317(8) 0.2611(5) 1.1054(5) 0.044(3) Uani 1 1 d . .
O1 O 0.8521(9) -0.1940(4) 0.7070(5) 0.073(4) Uani 1 1 d . .
O2 O 0.9270(9) -0.2169(4) 0.7817(5) 0.063(3) Uani 1 1 d . .
O3 O 0.9838(7) -0.0597(4) 0.8371(4) 0.051(3) Uani 1 1 d . .
O4 O 1.0135(8) -0.1476(4) 0.8425(4) 0.059(3) Uani 1 1 d . .
O5 O 0.7835(7) 0.3180(4) 0.5755(4) 0.050(3) Uani 1 1 d . .
O6 O 0.7621(6) 0.2324(3) 0.5730(4) 0.035(2) Uani 1 1 d . .
O7 O 0.4792(6) 0.1803(4) 0.6299(4) 0.040(2) Uani 1 1 d . .
O8 O 0.5888(6) 0.1736(4) 0.5786(4) 0.041(2) Uani 1 1 d . .
O9 O 0.4406(6) 0.3561(6) 0.9405(5) 0.066(3) Uani 1 1 d . .
O10 O 0.4275(6) 0.4019(5) 0.8493(5) 0.050(3) Uani 1 1 d . .
O11 O 0.1458(7) 0.3979(5) 0.7996(4) 0.056(3) Uani 1 1 d . .
O12 O 0.2755(6) 0.4173(4) 0.7768(5) 0.049(3) Uani 1 1 d . .
O13 O 0.6895(8) -0.1528(5) 0.7153(6) 0.076(4) Uani 1 1 d . .
O14 O 1.0247(8) 0.0450(4) 0.7418(5) 0.062(3) Uani 1 1 d . .
O15 O 0.8013(7) 0.3362(4) 0.6803(4) 0.047(3) Uani 1 1 d . .
O16 O 0.3498(8) 0.2656(5) 0.6174(5) 0.067(3) Uani 1 1 d . .
O17 O 0.3757(10) 0.3759(6) 1.0391(6) 0.090(5) Uani 1 1 d . .
O18 O 0.0812(8) 0.2897(5) 0.8555(5) 0.065(3) Uani 1 1 d D .
O19 O 0.9511(10) 0.9487(6) 0.4244(6) 0.087(4) Uani 1 1 d . .
O20 O 0.9429(10) 1.0140(6) 0.3268(6) 0.084(4) Uani 1 1 d . .
O21 O 0.9054(13) 1.0483(7) 0.4007(7) 0.123(7) Uani 1 1 d . .
O22 O 0.2424(12) 0.3452(8) 0.6446(9) 0.128(7) Uani 1 1 d . .
O23 O 0.203(2) 0.4413(9) 0.6199(9) 0.188(12) Uani 1 1 d . .
O24 O 0.0983(12) 0.3757(15) 0.6533(15) 0.28(2) Uani 1 1 d D .
O25 O 0.2686(11) 0.4565(6) -0.0110(7) 0.095(5) Uani 1 1 d . .
O26 O 0.1756(14) 0.4668(7) 0.0637(8) 0.126(7) Uani 1 1 d . .
O27 O 0.1611(11) 0.5260(7) -0.0375(8) 0.109(5) Uani 1 1 d . .
O28 O 0.4958(9) 0.6195(6) 0.5422(6) 0.082(4) Uani 1 1 d . .
O29 O 0.5640(12) 0.6975(6) 0.4735(7) 0.116(6) Uani 1 1 d D .
O30 O 0.5714(17) 0.6108(7) 0.4699(8) 0.156(10) Uani 1 1 d . .
O31 O 0.2722(14) 0.1690(7) 0.8789(8) 0.131(7) Uani 1 1 d . .
O32 O 0.1918(17) 0.1119(10) 0.8515(8) 0.157(9) Uani 1 1 d . .
O33 O 0.1835(14) 0.1025(13) 0.9470(8) 0.199(13) Uani 1 1 d D .
O34 O 0.4161(15) 0.1025(10) 0.1898(8) 0.166(9) Uani 1 1 d D U
O35 O 0.469(2) 0.0071(7) 0.2601(18) 0.29(2) Uani 1 1 d D .
O36 O 0.4389(13) 0.0807(9) 0.2917(8) 0.137(7) Uani 1 1 d D .
O37 O 0.7184(13) 0.1819(9) 0.8262(6) 0.132(7) Uani 1 1 d . .
O38 O 0.6867(13) 0.2332(9) 0.8793(12) 0.161(9) Uani 1 1 d . .
O39 O 0.8175(15) 0.1796(11) 0.8875(13) 0.183(10) Uani 1 1 d . U
S1 S 0.9126(3) 0.9983(2) 0.38207(19) 0.0610(12) Uani 1 1 d . .
S2 S 0.1782(3) 0.3852(2) 0.6242(3) 0.0819(16) Uani 1 1 d D .
S3 S 0.2118(4) 0.4910(2) 0.0053(3) 0.0792(15) Uani 1 1 d . .
S4 S 0.5611(5) 0.6427(3) 0.5041(3) 0.112(2) Uani 1 1 d D .
S5 S 0.2353(6) 0.1154(3) 0.8960(3) 0.121(3) Uani 1 1 d D .
S6 S 0.4602(4) 0.0675(3) 0.2404(4) 0.109(2) Uani 1 1 d D U
S7 S 0.7296(5) 0.1828(3) 0.8819(3) 0.108(2) Uani 1 1 d . U
F1 F 0.7643(8) 0.9665(8) 0.4301(6) 0.130(6) Uani 1 1 d . U
F2 F 0.7530(12) 1.0160(9) 0.3470(8) 0.171(8) Uani 1 1 d . U
F3 F 0.8077(13) 0.9321(12) 0.3693(10) 0.197(10) Uani 1 1 d . U
F4 F 0.2175(15) 0.4136(7) 0.5123(9) 0.173(8) Uani 1 1 d . U
F5 F 0.1396(14) 0.3375(9) 0.5497(11) 0.205(11) Uani 1 1 d D U
F6 F 0.0976(18) 0.4278(12) 0.5355(13) 0.233(12) Uani 1 1 d . U
F7 F 0.2418(12) 0.5830(8) 0.0335(8) 0.150(7) Uani 1 1 d . .
F8 F 0.3361(14) 0.5225(8) 0.0524(9) 0.165(8) Uani 1 1 d . .
F9 F 0.3188(12) 0.5755(8) -0.0363(9) 0.154(7) Uani 1 1 d . .
F10 F 0.6262(11) 0.6787(7) 0.5890(7) 0.135(6) Uani 1 1 d . .
F11 F 0.6703(19) 0.5959(9) 0.5894(15) 0.246(13) Uani 1 1 d . U
F12 F 0.7125(13) 0.6754(9) 0.5245(9) 0.175(8) Uani 1 1 d . .
F13 F 0.295(2) 0.0120(9) 0.9391(11) 0.256(14) Uani 1 1 d D .
F14 F 0.3831(16) 0.0750(12) 0.8862(10) 0.29(2) Uani 1 1 d D .
F15 F 0.3541(12) 0.0722(8) 0.9648(10) 0.195(10) Uani 1 1 d D .
F16 F 0.6165(10) 0.0612(9) 0.2755(10) 0.185(10) Uani 1 1 d D .
F17 F 0.6138(19) 0.0733(16) 0.1889(13) 0.276(17) Uani 1 1 d D .
F18 F 0.5826(15) 0.1439(11) 0.2272(14) 0.230(11) Uani 1 1 d D U
F19 F 0.6766(15) 0.1151(12) 0.9787(8) 0.197(9) Uani 1 1 d . U
F20 F 0.6012(14) 0.1156(8) 0.9185(8) 0.153(6) Uani 1 1 d . U
F21 F 0.7166(17) 0.0778(7) 0.9264(10) 0.208(10) Uani 1 1 d . U
C1 C 0.8449(10) -0.0330(5) 0.7030(6) 0.040(4) Uani 1 1 d . .
C2 C 0.8897(10) -0.1217(6) 0.7398(5) 0.045(4) Uani 1 1 d . .
C3 C 0.9218(9) -0.0905(5) 0.7721(5) 0.034(3) Uani 1 1 d . .
C4 C 0.8947(10) -0.1813(6) 0.7459(7) 0.042(4) Uani 1 1 d . .
C5 C 0.9768(9) -0.1008(6) 0.8207(7) 0.050(4) Uani 1 1 d . .
C6 C 0.6975(9) 0.0706(5) 0.6113(6) 0.037(3) Uani 1 1 d . .
H6 H 0.6406 0.0711 0.6003 0.044 Uiso 1 1 calc R U
C7 C 0.7285(9) 0.0227(6) 0.6503(6) 0.040(3) Uani 1 1 d . .
H7 H 0.6904 -0.0078 0.6672 0.048 Uiso 1 1 calc R U
C8 C 0.8092(9) 0.0164(5) 0.6659(6) 0.038(3) Uani 1 1 d . .
C9 C 0.8618(10) 0.0657(7) 0.6415(7) 0.052(4) Uani 1 1 d . .
H9 H 0.9196 0.0651 0.6507 0.063 Uiso 1 1 calc R U
C10 C 0.8275(9) 0.1130(5) 0.6050(6) 0.036(3) Uani 1 1 d . .
H10 H 0.8619 0.1457 0.5898 0.043 Uiso 1 1 calc R U
C11 C 0.5645(10) 0.3221(6) 0.6480(6) 0.044(4) Uani 1 1 d . .
C12 C 0.5817(9) 0.2494(5) 0.6206(5) 0.033(3) Uani 1 1 d . .
C13 C 0.6535(9) 0.2835(6) 0.6039(6) 0.041(4) Uani 1 1 d . .
C14 C 0.5500(8) 0.2005(5) 0.6076(5) 0.033(3) Uani 1 1 d . .
C15 C 0.7360(8) 0.2794(6) 0.5813(5) 0.032(3) Uani 1 1 d . .
C16 C 0.5268(11) 0.4076(7) 0.7410(7) 0.056(4) Uani 1 1 d . .
H16 H 0.5591 0.4205 0.7654 0.067 Uiso 1 1 calc R U
C17 C 0.5641(9) 0.3759(6) 0.7150(7) 0.045(4) Uani 1 1 d . .
H17 H 0.6211 0.3650 0.7228 0.054 Uiso 1 1 calc R U
C18 C 0.5221(9) 0.3578(6) 0.6761(6) 0.040(3) Uani 1 1 d . .
C19 C 0.4401(10) 0.3751(7) 0.6649(7) 0.049(4) Uani 1 1 d . .
H19 H 0.4097 0.3649 0.6379 0.058 Uiso 1 1 calc R U
C20 C 0.4015(11) 0.4085(6) 0.6945(7) 0.053(4) Uani 1 1 d . .
H20 H 0.3452 0.4214 0.6869 0.063 Uiso 1 1 calc R U
C21 C 0.1960(12) 0.3368(7) 0.9595(7) 0.056(4) Uani 1 1 d . .
C22 C 0.3023(10) 0.3666(7) 0.9060(7) 0.053(4) Uani 1 1 d . .
C23 C 0.2342(10) 0.3770(6) 0.8751(6) 0.043(4) Uani 1 1 d . .
C24 C 0.4007(10) 0.3727(7) 0.8962(8) 0.053(4) Uani 1 1 d . .
C25 C 0.2204(8) 0.4009(6) 0.8141(7) 0.042(4) Uani 1 1 d . .
C26 C 0.0277(11) 0.2473(6) 1.0590(6) 0.046(4) Uani 1 1 d . .
H26 H -0.0138 0.2205 1.0579 0.056 Uiso 1 1 calc R U
C27 C 0.0810(11) 0.2699(6) 1.0117(7) 0.052(4) Uani 1 1 d . .
H27 H 0.0756 0.2575 0.9803 0.062 Uiso 1 1 calc R U
C28 C 0.1394(9) 0.3086(7) 1.0104(6) 0.047(4) Uani 1 1 d . .
C29 C 0.1485(11) 0.3239(7) 1.0586(7) 0.055(4) Uani 1 1 d . .
H29 H 0.1916 0.3492 1.0608 0.066 Uiso 1 1 calc R U
C30 C 0.0904(12) 0.2998(7) 1.1035(6) 0.059(5) Uani 1 1 d . .
H30 H 0.0934 0.3121 1.1350 0.071 Uiso 1 1 calc R U
C31 C 1.1727(12) -0.2217(9) 0.8330(9) 0.070(5) Uani 1 1 d . .
C32 C 1.1500(13) -0.2794(9) 0.8459(9) 0.077(6) Uani 1 1 d . .
C33 C 1.1102(13) -0.2878(9) 0.8023(10) 0.080(6) Uani 1 1 d D U
C34 C 1.1234(14) -0.2288(12) 0.7559(8) 0.086(7) Uani 1 1 d . U
C35 C 1.1557(14) -0.1912(8) 0.7741(9) 0.077(6) Uani 1 1 d . U
C36 C 1.2246(16) -0.2020(14) 0.8769(13) 0.125(10) Uani 1 1 d . U
H36A H 1.1855 -0.1868 0.8989 0.188 Uiso 1 1 calc R U
H36B H 1.2656 -0.1727 0.8566 0.188 Uiso 1 1 calc R U
H36C H 1.2546 -0.2345 0.9019 0.188 Uiso 1 1 calc R U
C37 C 1.1515(19) -0.3295(9) 0.8957(11) 0.127(11) Uani 1 1 d . U
H37A H 1.0938 -0.3393 0.9106 0.190 Uiso 1 1 calc R U
H37B H 1.1856 -0.3219 0.9240 0.190 Uiso 1 1 calc R U
H37C H 1.1762 -0.3610 0.8860 0.190 Uiso 1 1 calc R U
C38 C 1.078(2) -0.3456(11) 0.8056(18) 0.169(14) Uani 1 1 d D U
H38A H 1.1223 -0.3657 0.7923 0.253 Uiso 1 1 calc R U
H38B H 1.0285 -0.3412 0.7822 0.253 Uiso 1 1 calc R U
H38C H 1.0620 -0.3671 0.8445 0.253 Uiso 1 1 calc R U
C39 C 1.0829(19) -0.2141(16) 0.7000(11) 0.141(11) Uani 1 1 d . U
H39A H 1.1241 -0.2190 0.6723 0.212 Uiso 1 1 calc R U
H39B H 1.0640 -0.1748 0.6881 0.212 Uiso 1 1 calc R U
H39C H 1.0343 -0.2391 0.7029 0.212 Uiso 1 1 calc R U
C40 C 1.180(3) -0.1284(13) 0.7461(18) 0.194(16) Uani 1 1 d . U
H40A H 1.2337 -0.1257 0.7249 0.291 Uiso 1 1 calc R U
H40B H 1.1870 -0.1108 0.7750 0.291 Uiso 1 1 calc R U
H40C H 1.1360 -0.1088 0.7208 0.291 Uiso 1 1 calc R U
C41 C 0.8224(10) -0.0751(8) 0.5639(6) 0.053(4) Uani 1 1 d . U
C42 C 0.8590(12) -0.1308(7) 0.5759(7) 0.057(5) Uani 1 1 d . .
C43 C 0.789(2) -0.1708(8) 0.5869(8) 0.094(8) Uani 1 1 d . .
C44 C 0.7146(14) -0.1428(8) 0.5844(10) 0.077(6) Uani 1 1 d . .
C45 C 0.7325(11) -0.0810(7) 0.5656(8) 0.057(4) Uani 1 1 d . .
C46 C 0.8682(16) -0.0185(9) 0.5477(8) 0.087(7) Uani 1 1 d . .
H46A H 0.8406 0.0087 0.5158 0.131 Uiso 1 1 calc R U
H46B H 0.9272 -0.0233 0.5373 0.131 Uiso 1 1 calc R U
H46C H 0.8664 -0.0045 0.5794 0.131 Uiso 1 1 calc R U
C47 C 0.9491(12) -0.1404(9) 0.5734(9) 0.078(6) Uani 1 1 d . .
H47A H 0.9592 -0.1791 0.5738 0.117 Uiso 1 1 calc R U
H47B H 0.9755 -0.1350 0.6057 0.117 Uiso 1 1 calc R U
H47C H 0.9737 -0.1137 0.5389 0.117 Uiso 1 1 calc R U
C48 C 0.8029(13) -0.2344(8) 0.6038(9) 0.071(5) Uani 1 1 d . .
H48A H 0.7503 -0.2543 0.6200 0.107 Uiso 1 1 calc R U
H48B H 0.8472 -0.2455 0.6315 0.107 Uiso 1 1 calc R U
H48C H 0.8201 -0.2441 0.5708 0.107 Uiso 1 1 calc R U
C49 C 0.6224(14) -0.1630(11) 0.5929(11) 0.100(8) Uani 1 1 d . .
H49A H 0.6083 -0.1794 0.5642 0.150 Uiso 1 1 calc R U
H49B H 0.5852 -0.1308 0.5900 0.150 Uiso 1 1 calc R U
H49C H 0.6147 -0.1915 0.6300 0.150 Uiso 1 1 calc R U
C50 C 0.6653(11) -0.0342(8) 0.5532(8) 0.065(5) Uani 1 1 d . .
H50A H 0.6902 0.0014 0.5288 0.097 Uiso 1 1 calc R U
H50B H 0.6450 -0.0296 0.5883 0.097 Uiso 1 1 calc R U
H50C H 0.6178 -0.0446 0.5345 0.097 Uiso 1 1 calc R U
C51 C 0.7948(11) 0.0378(7) 0.8179(7) 0.051(4) Uani 1 1 d . .
C52 C 0.8295(11) 0.0092(8) 0.8651(8) 0.062(5) Uani 1 1 d . .
C53 C 0.9024(17) 0.0415(9) 0.8692(9) 0.085(7) Uani 1 1 d . .
C54 C 0.9046(14) 0.0912(8) 0.8186(9) 0.071(6) Uani 1 1 d . .
C55 C 0.8316(14) 0.0851(7) 0.7872(7) 0.067(6) Uani 1 1 d . .
C56 C 0.7053(14) 0.0172(9) 0.7968(10) 0.089(7) Uani 1 1 d . .
H56A H 0.7157 -0.0171 0.7873 0.134 Uiso 1 1 calc R U
H56B H 0.6854 0.0473 0.7638 0.134 Uiso 1 1 calc R U
H56C H 0.6622 0.0094 0.8270 0.134 Uiso 1 1 calc R U
C57 C 0.8107(19) -0.0484(11) 0.9175(11) 0.128(11) Uani 1 1 d . U
H57A H 0.7680 -0.0409 0.9429 0.192 Uiso 1 1 calc R U
H57B H 0.8629 -0.0612 0.9376 0.192 Uiso 1 1 calc R U
H57C H 0.7898 -0.0777 0.9034 0.192 Uiso 1 1 calc R U
C58 C 0.9567(19) 0.0193(15) 0.9214(13) 0.142(12) Uani 1 1 d . U
H58A H 0.9200 0.0087 0.9551 0.213 Uiso 1 1 calc R U
H58B H 0.9960 0.0490 0.9224 0.213 Uiso 1 1 calc R U
H58C H 0.9886 -0.0137 0.9199 0.213 Uiso 1 1 calc R U
C59 C 0.964(2) 0.1434(11) 0.8035(14) 0.143(12) Uani 1 1 d . U
H59A H 0.9652 0.1626 0.7629 0.214 Uiso 1 1 calc R U
H59B H 1.0213 0.1310 0.8156 0.214 Uiso 1 1 calc R U
H59C H 0.9436 0.1694 0.8224 0.214 Uiso 1 1 calc R U
C60 C 0.8004(18) 0.1302(9) 0.7330(8) 0.098(8) Uani 1 1 d . U
H60A H 0.8021 0.1145 0.7023 0.147 Uiso 1 1 calc R U
H60B H 0.8370 0.1636 0.7232 0.147 Uiso 1 1 calc R U
H60C H 0.7423 0.1409 0.7392 0.147 Uiso 1 1 calc R U
C61 C 0.7872(13) 0.2228(7) 0.4544(6) 0.061(5) Uani 1 1 d . .
C62 C 0.7547(11) 0.1689(7) 0.4571(5) 0.047(4) Uani 1 1 d . .
C63 C 0.6674(12) 0.1697(6) 0.4537(7) 0.057(5) Uani 1 1 d . .
C64 C 0.6291(11) 0.2263(8) 0.4476(7) 0.059(5) Uani 1 1 d . .
C65 C 0.7063(14) 0.2591(7) 0.4491(7) 0.063(5) Uani 1 1 d . .
C66 C 0.8689(11) 0.2443(9) 0.4560(8) 0.078(6) Uani 1 1 d . .
H66A H 0.9027 0.2153 0.4826 0.118 Uiso 1 1 calc R U
H66B H 0.8648 0.2776 0.4678 0.118 Uiso 1 1 calc R U
H66C H 0.8959 0.2548 0.4187 0.118 Uiso 1 1 calc R U
C67 C 0.8117(13) 0.1222(8) 0.4566(9) 0.081(6) Uani 1 1 d . .
H67A H 0.7790 0.0872 0.4655 0.121 Uiso 1 1 calc R U
H67B H 0.8549 0.1176 0.4847 0.121 Uiso 1 1 calc R U
H67C H 0.8389 0.1309 0.4195 0.121 Uiso 1 1 calc R U
C68 C 0.6090(14) 0.1239(7) 0.4530(8) 0.077(7) Uani 1 1 d . .
H68A H 0.5794 0.1354 0.4176 0.115 Uiso 1 1 calc R U
H68B H 0.5678 0.1166 0.4842 0.115 Uiso 1 1 calc R U
H68C H 0.6413 0.0894 0.4568 0.115 Uiso 1 1 calc R U
C69 C 0.5466(12) 0.2415(8) 0.4419(9) 0.072(6) Uani 1 1 d . .
H69A H 0.5392 0.2780 0.4478 0.108 Uiso 1 1 calc R U
H69B H 0.5119 0.2128 0.4696 0.108 Uiso 1 1 calc R U
H69C H 0.5291 0.2449 0.4042 0.108 Uiso 1 1 calc R U
C70 C 0.7043(12) 0.3187(6) 0.4428(7) 0.059(5) Uani 1 1 d . .
H70A H 0.6847 0.3403 0.4054 0.088 Uiso 1 1 calc R U
H70B H 0.7612 0.3314 0.4474 0.088 Uiso 1 1 calc R U
H70C H 0.6657 0.3246 0.4712 0.088 Uiso 1 1 calc R U
C71 C 0.6796(10) 0.4681(5) 0.5703(7) 0.044(4) Uani 1 1 d . U
C72 C 0.7470(16) 0.4684(7) 0.6100(9) 0.081(7) Uani 1 1 d . .
C73 C 0.8277(11) 0.4583(6) 0.5799(9) 0.059(5) Uani 1 1 d . U
C74 C 0.8037(10) 0.4481(6) 0.5301(8) 0.053(4) Uani 1 1 d . .
C75 C 0.7230(13) 0.4559(6) 0.5270(8) 0.065(5) Uani 1 1 d . .
C76 C 0.5869(12) 0.4805(7) 0.5769(8) 0.070(6) Uani 1 1 d . .
H76A H 0.5696 0.5120 0.5444 0.104 Uiso 1 1 calc R U
H76B H 0.5780 0.4905 0.6109 0.104 Uiso 1 1 calc R U
H76C H 0.5533 0.4469 0.5799 0.104 Uiso 1 1 calc R U
C77 C 0.7399(11) 0.4770(7) 0.6645(9) 0.064(5) Uani 1 1 d . .
H77A H 0.6838 0.4919 0.6690 0.096 Uiso 1 1 calc R U
H77B H 0.7832 0.5040 0.6665 0.096 Uiso 1 1 calc R U
H77C H 0.7480 0.4410 0.6945 0.096 Uiso 1 1 calc R U
C78 C 0.9092(16) 0.4534(10) 0.6091(12) 0.109(9) Uani 1 1 d . .
H78A H 0.9021 0.4275 0.6476 0.163 Uiso 1 1 calc R U
H78B H 0.9265 0.4906 0.6095 0.163 Uiso 1 1 calc R U
H78C H 0.9527 0.4387 0.5893 0.163 Uiso 1 1 calc R U
C79 C 0.8630(12) 0.4350(8) 0.4901(8) 0.079(7) Uani 1 1 d . .
H79A H 0.8526 0.3965 0.4903 0.118 Uiso 1 1 calc R U
H79B H 0.9211 0.4382 0.5010 0.118 Uiso 1 1 calc R U
H79C H 0.8545 0.4618 0.4524 0.118 Uiso 1 1 calc R U
C80 C 0.6696(12) 0.4545(7) 0.4729(7) 0.062(5) Uani 1 1 d . .
H80A H 0.6467 0.4921 0.4538 0.093 Uiso 1 1 calc R U
H80B H 0.6232 0.4272 0.4856 0.093 Uiso 1 1 calc R U
H80C H 0.7072 0.4434 0.4470 0.093 Uiso 1 1 calc R U
C81 C 0.3170(9) 0.1874(7) 0.7427(7) 0.056(5) Uani 1 1 d D .
C82 C 0.3705(11) 0.1422(7) 0.7441(8) 0.069(6) Uani 1 1 d D .
C83 C 0.4491(10) 0.1557(6) 0.7606(7) 0.055(4) Uani 1 1 d . .
C84 C 0.4434(13) 0.2094(7) 0.7732(7) 0.060(5) Uani 1 1 d . .
C85 C 0.3648(12) 0.2280(6) 0.7621(7) 0.060(5) Uani 1 1 d . .
C86 C 0.2233(11) 0.1958(9) 0.7225(9) 0.087(7) Uani 1 1 d D .
H86A H 0.2098 0.1677 0.7048 0.131 Uiso 1 1 calc R U
H86B H 0.2170 0.2338 0.6954 0.131 Uiso 1 1 calc R U
H86C H 0.1848 0.1911 0.7547 0.131 Uiso 1 1 calc R U
C87 C 0.3604(13) 0.0929(8) 0.7261(10) 0.083(6) Uani 1 1 d D .
H87A H 0.4090 0.0902 0.7023 0.124 Uiso 1 1 calc R U
H87B H 0.3085 0.0968 0.7050 0.124 Uiso 1 1 calc R U
H87C H 0.3568 0.0586 0.7590 0.124 Uiso 1 1 calc R U
C88 C 0.5274(10) 0.1157(7) 0.7725(7) 0.058(4) Uani 1 1 d . .
H88A H 0.5156 0.0827 0.8058 0.087 Uiso 1 1 calc R U
H88B H 0.5766 0.1360 0.7788 0.087 Uiso 1 1 calc R U
H88C H 0.5392 0.1032 0.7403 0.087 Uiso 1 1 calc R U
C89 C 0.5076(12) 0.2347(7) 0.7983(8) 0.066(5) Uani 1 1 d . .
H89A H 0.4974 0.2754 0.7883 0.099 Uiso 1 1 calc R U
H89B H 0.5638 0.2284 0.7843 0.099 Uiso 1 1 calc R U
H89C H 0.5044 0.2172 0.8391 0.099 Uiso 1 1 calc R U
C90 C 0.3174(10) 0.2805(7) 0.7704(7) 0.055(4) Uani 1 1 d . .
H90A H 0.3102 0.2746 0.8105 0.082 Uiso 1 1 calc R U
H90B H 0.2619 0.2846 0.7534 0.082 Uiso 1 1 calc R U
H90C H 0.3508 0.3149 0.7525 0.082 Uiso 1 1 calc R U
C91 C 0.4091(6) 0.5508(3) 0.7234(4) 0.064(5) Uani 1 1 d G .
C92 C 0.3220(6) 0.5476(3) 0.7412(4) 0.056(4) Uani 1 1 d G .
C93 C 0.3187(6) 0.5359(3) 0.8006(4) 0.075(6) Uani 1 1 d G U
C94 C 0.4037(6) 0.5319(4) 0.8194(4) 0.096(7) Uani 1 1 d G U
C95 C 0.4596(5) 0.5412(3) 0.7717(4) 0.091(7) Uani 1 1 d G U
C96 C 0.4421(9) 0.5625(5) 0.6635(6) 0.146(14) Uani 1 1 d G .
H96A H 0.4054 0.5900 0.6377 0.219 Uiso 1 1 calc R U
H96B H 0.4425 0.5273 0.6548 0.219 Uiso 1 1 calc R U
H96C H 0.4997 0.5777 0.6597 0.219 Uiso 1 1 calc R U
C97 C 0.2462(9) 0.5552(5) 0.7037(6) 0.127(10) Uani 1 1 d G U
H97A H 0.2250 0.5180 0.7053 0.190 Uiso 1 1 calc R U
H97B H 0.2633 0.5768 0.6651 0.190 Uiso 1 1 calc R U
H97C H 0.2016 0.5755 0.7166 0.190 Uiso 1 1 calc R U
C98 C 0.2388(8) 0.5289(6) 0.8373(6) 0.111(9) Uani 1 1 d G U
H98A H 0.2519 0.5076 0.8761 0.166 Uiso 1 1 calc R U
H98B H 0.1961 0.5084 0.8242 0.166 Uiso 1 1 calc R U
H98C H 0.2170 0.5662 0.8350 0.166 Uiso 1 1 calc R U
C99 C 0.4301(9) 0.5200(6) 0.8796(5) 0.120(10) Uani 1 1 d G U
H99A H 0.4456 0.5555 0.8850 0.180 Uiso 1 1 calc R U
H99B H 0.4787 0.4945 0.8872 0.180 Uiso 1 1 calc R U
H99C H 0.3830 0.5023 0.9052 0.180 Uiso 1 1 calc R U
C100 C 0.5558(7) 0.5408(6) 0.7722(7) 0.103(8) Uani 1 1 d G U
H10A H 0.5747 0.5550 0.8015 0.154 Uiso 1 1 calc R U
H10B H 0.5783 0.5650 0.7358 0.154 Uiso 1 1 calc R U
H10C H 0.5761 0.5021 0.7796 0.154 Uiso 1 1 calc R U
C101 C 0.3398(12) 0.2240(9) 1.0832(10) 0.094(7) Uani 1 1 d D .
C102 C 0.3448(13) 0.2115(8) 1.0304(9) 0.084(7) Uani 1 1 d D .
C103 C 0.4279(13) 0.2232(8) 1.0062(8) 0.068(5) Uani 1 1 d . .
C104 C 0.4795(13) 0.2402(9) 1.0418(9) 0.080(6) Uani 1 1 d D U
C105 C 0.4259(12) 0.2394(9) 1.0890(8) 0.081(6) Uani 1 1 d D U
C106 C 0.2661(15) 0.2090(11) 1.1279(9) 0.125(11) Uani 1 1 d D U
H10D H 0.2707 0.1694 1.1517 0.188 Uiso 1 1 calc R U
H10E H 0.2119 0.2148 1.1091 0.188 Uiso 1 1 calc R U
H10F H 0.2693 0.2334 1.1510 0.188 Uiso 1 1 calc R U
C107 C 0.2730(16) 0.1920(8) 1.0076(9) 0.088(7) Uani 1 1 d D U
H10G H 0.2871 0.1927 0.9695 0.132 Uiso 1 1 calc R U
H10H H 0.2246 0.2167 1.0069 0.132 Uiso 1 1 calc R U
H10I H 0.2585 0.1533 1.0311 0.132 Uiso 1 1 calc R U
C108 C 0.4570(15) 0.2177(10) 0.9548(8) 0.087(7) Uani 1 1 d . .
H10J H 0.4632 0.2552 0.9265 0.131 Uiso 1 1 calc R U
H10K H 0.4162 0.1955 0.9424 0.131 Uiso 1 1 calc R U
H10L H 0.5118 0.1985 0.9600 0.131 Uiso 1 1 calc R U
C109 C 0.568(2) 0.2610(15) 1.0333(16) 0.160(14) Uani 1 1 d . U
H10M H 0.6067 0.2291 1.0480 0.241 Uiso 1 1 calc R U
H10N H 0.5762 0.2882 1.0530 0.241 Uiso 1 1 calc R U
H10O H 0.5804 0.2795 0.9932 0.241 Uiso 1 1 calc R U
C110 C 0.459(3) 0.2570(17) 1.1361(16) 0.21(2) Uani 1 1 d D .
H11A H 0.4782 0.2236 1.1661 0.315 Uiso 1 1 calc R U
H11B H 0.4141 0.2757 1.1507 0.315 Uiso 1 1 calc R U
H11C H 0.5067 0.2832 1.1221 0.315 Uiso 1 1 calc R U
C111 C -0.0744(10) 0.3594(6) 0.9018(7) 0.053(4) Uani 1 1 d D .
C112 C -0.0405(13) 0.4030(10) 0.9132(10) 0.085(7) Uani 1 1 d . U
C113 C -0.0137(14) 0.4470(10) 0.8647(12) 0.097(7) Uani 1 1 d . U
C114 C -0.0405(15) 0.4242(12) 0.8182(9) 0.094(7) Uani 1 1 d . .
C115 C -0.0769(12) 0.3722(9) 0.8402(8) 0.078(6) Uani 1 1 d D .
C116 C -0.1125(13) 0.3027(7) 0.9414(8) 0.078(6) Uani 1 1 d D .
H11D H -0.0761 0.2872 0.9736 0.117 Uiso 1 1 calc R U
H11E H -0.1163 0.2758 0.9211 0.117 Uiso 1 1 calc R U
H11F H -0.1690 0.3094 0.9546 0.117 Uiso 1 1 calc R U
C117 C -0.0211(14) 0.4054(10) 0.9700(10) 0.097(8) Uani 1 1 d . .
H11G H -0.0615 0.4304 0.9800 0.145 Uiso 1 1 calc R U
H11H H 0.0363 0.4199 0.9694 0.145 Uiso 1 1 calc R U
H11I H -0.0256 0.3674 0.9976 0.145 Uiso 1 1 calc R U
C118 C 0.0135(19) 0.5016(11) 0.8540(14) 0.133(11) Uani 1 1 d . U
H11J H -0.0195 0.5190 0.8772 0.199 Uiso 1 1 calc R U
H11K H 0.0061 0.5232 0.8144 0.199 Uiso 1 1 calc R U
H11L H 0.0734 0.5015 0.8627 0.199 Uiso 1 1 calc R U
C119 C -0.0314(15) 0.4605(9) 0.7525(9) 0.091(7) Uani 1 1 d . U
H11M H 0.0211 0.4503 0.7369 0.137 Uiso 1 1 calc R U
H11N H -0.0304 0.5009 0.7477 0.137 Uiso 1 1 calc R U
H11O H -0.0796 0.4524 0.7328 0.137 Uiso 1 1 calc R U
C120 C -0.1154(14) 0.3331(11) 0.8109(11) 0.104(9) Uani 1 1 d D .
H12A H -0.1752 0.3422 0.8042 0.157 Uiso 1 1 calc R U
H12B H -0.1099 0.2936 0.8349 0.157 Uiso 1 1 calc R U
H12C H -0.0853 0.3388 0.7751 0.157 Uiso 1 1 calc R U
C121 C 0.7701(14) 0.2838(8) 0.7199(8) 0.082(6) Uani 1 1 d . .
H12D H 0.7138 0.2898 0.7340 0.123 Uiso 1 1 calc R U
H12E H 0.8086 0.2708 0.7512 0.123 Uiso 1 1 calc R U
H12F H 0.7667 0.2553 0.7014 0.123 Uiso 1 1 calc R U
C122 C 0.0845(12) 0.2782(8) 0.8021(7) 0.077(6) Uani 1 1 d D .
H12G H 0.0929 0.3137 0.7710 0.116 Uiso 1 1 calc R U
H12H H 0.0313 0.2606 0.7975 0.116 Uiso 1 1 calc R U
H12I H 0.1314 0.2526 0.8021 0.116 Uiso 1 1 calc R U
C123 C 0.820(2) 0.9775(14) 0.3833(12) 0.123(9) Uani 1 1 d . U
C124 C 0.1584(18) 0.3889(10) 0.5547(12) 0.105(7) Uani 1 1 d D U
C125 C 0.2828(14) 0.5405(11) 0.0172(13) 0.089(7) Uani 1 1 d . .
C126 C 0.627(3) 0.6465(18) 0.5509(17) 0.152(13) Uani 1 1 d . U
C127 C 0.3143(19) 0.0678(14) 0.9202(12) 0.25(3) Uiso 1 1 d D .
C128 C 0.576(3) 0.0899(14) 0.2288(13) 0.32(4) Uiso 1 1 d D .
C129 C 0.6767(19) 0.1303(13) 0.9244(13) 0.115(8) Uani 1 1 d . U
C132 C 0.927(2) 0.7971(13) 0.4480(18) 0.155(15) Uani 1 1 d . .
O46 O 0.9908(11) 0.8345(8) 0.4393(11) 0.145(8) Uani 1 1 d . .
C133 C 0.198(3) -0.0136(19) 0.820(2) 0.24(2) Uiso 1 1 d D .
O47 O 0.1478(19) 0.0363(11) 0.8077(15) 0.203(12) Uani 1 1 d D U
C134 C 0.321(3) 0.1711(17) 0.5507(19) 0.178(16) Uani 1 1 d . U
O48 O 0.394(2) 0.1463(14) 0.5453(13) 0.207(12) Uani 1 1 d . U
C135 C 0.9731(18) 0.2610(15) 0.6536(18) 0.149(12) Uani 1 1 d . U
O49 O 0.9534(11) 0.3070(9) 0.6717(8) 0.122(6) Uani 1 1 d . .
C136 C 0.893(3) 0.1084(15) 0.0366(14) 0.146(13) Uani 1 1 d . .
O50 O 0.9061(19) 0.1547(15) -0.0094(13) 0.215(14) Uani 1 1 d . .
O51 O 0.0531(16) 0.1878(9) 0.9348(10) 0.162(9) Uani 1 1 d . .

loop_
_atom_site_aniso_label
_atom_site_aniso_U_11
_atom_site_aniso_U_22
_atom_site_aniso_U_33
_atom_site_aniso_U_23
_atom_site_aniso_U_13
_atom_site_aniso_U_12
Rh1 0.0785(10) 0.0351(6) 0.0378(7) -0.0048(5) 0.0039(6) 0.0080(6)
Rh2 0.0507(8) 0.0315(6) 0.0560(8) -0.0162(5) -0.0088(6) 0.0031(5)
Rh3 0.0510(7) 0.0336(6) 0.0415(7) -0.0145(5) 0.0032(5) 0.0002(5)
Rh4 0.0429(7) 0.0243(5) 0.0373(6) -0.0074(4) 0.0043(5) 0.0022(5)
Rh5 0.0444(7) 0.0279(6) 0.0603(8) -0.0134(5) 0.0022(6) -0.0033(5)
Rh6 0.0403(7) 0.0419(7) 0.0525(7) -0.0162(6) 0.0129(6) -0.0016(5)
Rh7 0.0510(8) 0.0375(6) 0.0576(8) -0.0214(6) 0.0107(6) 0.0003(5)
Rh8 0.0622(9) 0.0727(10) 0.0613(9) -0.0249(8) -0.0230(7) 0.0233(8)
Rh9 0.0411(7) 0.0653(9) 0.0483(8) -0.0091(6) -0.0052(6) -0.0027(6)
N1 0.036(6) 0.026(5) 0.028(6) -0.008(5) -0.005(5) -0.001(5)
N2 0.041(7) 0.024(6) 0.053(8) -0.001(5) 0.015(6) 0.001(5)
N3 0.038(7) 0.021(5) 0.036(6) -0.005(5) -0.003(5) 0.002(5)
N4 0.032(6) 0.034(6) 0.071(9) -0.029(6) 0.007(6) -0.011(5)
N5 0.031(6) 0.032(6) 0.075(9) -0.037(6) 0.016(6) -0.014(5)
N6 0.030(7) 0.035(6) 0.069(9) -0.023(6) -0.005(6) -0.003(5)
N7 0.050(8) 0.047(7) 0.031(7) 0.000(5) -0.013(6) 0.006(6)
N8 0.054(8) 0.034(6) 0.035(7) -0.004(5) -0.008(6) 0.004(6)
N9 0.052(8) 0.039(7) 0.043(7) -0.017(6) 0.004(6) -0.005(6)
O1 0.096(10) 0.030(6) 0.074(9) 0.007(6) 0.030(8) 0.009(6)
O2 0.110(10) 0.027(5) 0.041(6) 0.002(5) 0.010(7) -0.006(6)
O3 0.070(8) 0.042(6) 0.038(6) -0.010(5) -0.022(5) 0.011(5)
O4 0.092(9) 0.039(6) 0.044(6) -0.008(5) -0.019(6) -0.009(6)
O5 0.054(7) 0.046(6) 0.049(6) -0.016(5) 0.001(5) 0.005(5)
O6 0.034(5) 0.022(4) 0.044(5) -0.005(4) -0.012(4) 0.004(4)
O7 0.030(5) 0.051(6) 0.052(6) -0.033(5) 0.004(5) -0.017(4)
O8 0.052(6) 0.040(5) 0.037(5) -0.022(4) 0.014(5) -0.011(5)
O9 0.021(5) 0.102(10) 0.082(9) -0.040(8) -0.009(6) 0.004(6)
O10 0.028(5) 0.063(7) 0.051(7) -0.009(6) 0.009(5) 0.005(5)
O11 0.062(8) 0.066(7) 0.036(6) -0.012(5) 0.000(5) -0.025(6)
O12 0.035(6) 0.037(6) 0.076(8) -0.018(5) 0.002(6) -0.005(4)
O13 0.064(8) 0.061(8) 0.105(10) -0.031(8) 0.006(8) -0.022(6)
O14 0.066(8) 0.043(6) 0.075(8) -0.018(6) 0.028(6) -0.012(5)
O15 0.055(7) 0.027(5) 0.058(7) -0.010(5) -0.007(5) -0.002(5)
O16 0.060(8) 0.062(7) 0.068(8) -0.009(6) 0.000(6) 0.012(6)
O17 0.111(12) 0.091(10) 0.082(10) -0.047(8) -0.022(9) 0.037(9)
O18 0.068(8) 0.057(7) 0.070(8) -0.022(6) -0.008(6) -0.020(6)
O19 0.096(11) 0.060(8) 0.104(11) -0.027(8) -0.009(9) 0.006(7)
O20 0.104(11) 0.070(9) 0.086(10) -0.038(8) 0.033(8) -0.019(8)
O21 0.182(19) 0.119(13) 0.088(11) -0.065(10) 0.022(11) 0.040(13)
O22 0.123(15) 0.107(13) 0.156(17) -0.045(12) -0.037(13) 0.064(12)
O23 0.36(4) 0.098(15) 0.115(16) -0.053(13) -0.01(2) -0.003(19)
O24 0.062(14) 0.42(5) 0.49(6) -0.33(5) 0.02(2) 0.03(2)
O25 0.133(14) 0.063(8) 0.107(11) -0.053(8) -0.017(10) 0.026(9)
O26 0.169(19) 0.091(12) 0.128(15) -0.050(12) 0.023(14) -0.027(12)
O27 0.090(12) 0.106(12) 0.138(15) -0.050(12) -0.033(11) 0.017(10)
O28 0.087(10) 0.074(9) 0.071(9) -0.007(7) 0.015(8) -0.036(8)
O29 0.148(16) 0.101(13) 0.085(11) -0.014(10) 0.035(11) -0.036(11)
O30 0.27(3) 0.065(11) 0.120(15) -0.022(10) 0.062(17) 0.017(13)
O31 0.19(2) 0.055(9) 0.134(15) -0.009(10) 0.035(14) -0.017(11)
O32 0.23(3) 0.149(19) 0.095(14) -0.043(13) -0.064(16) 0.004(18)
O33 0.16(2) 0.24(3) 0.128(19) 0.024(19) -0.028(17) -0.09(2)
O34 0.18(2) 0.148(17) 0.171(17) -0.053(14) 0.026(14) 0.065(15)
O35 0.25(3) 0.12(2) 0.55(7) -0.18(3) 0.14(4) -0.05(2)
O36 0.115(15) 0.134(16) 0.18(2) -0.074(16) 0.022(14) 0.015(12)
O37 0.152(17) 0.183(19) 0.045(9) -0.021(10) 0.020(10) -0.025(14)
O38 0.115(16) 0.128(16) 0.26(3) -0.100(18) 0.022(17) 0.041(13)
O39 0.120(13) 0.18(2) 0.26(3) -0.100(19) 0.050(16) -0.054(15)
S1 0.060(3) 0.070(3) 0.057(3) -0.027(2) 0.009(2) 0.005(2)
S2 0.058(3) 0.070(3) 0.109(4) -0.017(3) -0.001(3) -0.002(3)
S3 0.080(4) 0.065(3) 0.100(4) -0.037(3) -0.002(3) 0.009(3)
S4 0.113(6) 0.097(5) 0.109(5) -0.013(5) 0.012(5) -0.008(4)
S5 0.181(8) 0.110(6) 0.077(4) -0.039(4) 0.013(5) -0.004(5)
S6 0.077(4) 0.068(4) 0.180(8) -0.039(4) -0.004(5) 0.004(3)
S7 0.092(5) 0.089(4) 0.116(6) -0.002(4) 0.007(4) 0.010(4)
F1 0.076(9) 0.192(15) 0.086(9) 0.000(9) 0.031(7) -0.008(9)
F2 0.116(13) 0.195(18) 0.136(14) 0.035(13) -0.015(11) -0.005(12)
F3 0.149(16) 0.25(2) 0.22(2) -0.107(18) 0.016(14) -0.125(16)
F4 0.224(19) 0.101(12) 0.187(18) -0.044(12) 0.072(16) -0.046(12)
F5 0.21(2) 0.160(14) 0.29(3) -0.130(18) 0.103(19) -0.120(14)
F6 0.22(2) 0.23(2) 0.27(3) -0.11(2) -0.04(2) 0.11(2)
F7 0.155(15) 0.163(15) 0.186(17) -0.128(15) -0.039(13) 0.018(12)
F8 0.19(2) 0.122(14) 0.184(19) -0.043(13) -0.094(16) 0.065(13)
F9 0.156(16) 0.148(15) 0.175(17) -0.079(14) 0.037(14) -0.052(13)
F10 0.150(15) 0.133(13) 0.143(14) -0.071(12) -0.018(12) -0.012(11)
F11 0.26(2) 0.113(14) 0.38(3) -0.097(18) -0.10(2) -0.019(15)
F12 0.147(16) 0.184(19) 0.20(2) -0.071(17) -0.057(15) -0.053(14)
F13 0.36(4) 0.15(2) 0.18(2) 0.050(17) -0.06(2) 0.00(2)
F14 0.34(4) 0.25(3) 0.20(2) 0.03(2) 0.19(3) 0.10(3)
F15 0.18(2) 0.117(15) 0.28(3) -0.062(17) 0.03(2) 0.014(14)
F16 0.083(11) 0.158(17) 0.23(2) 0.044(15) -0.026(13) -0.021(11)
F17 0.23(3) 0.38(5) 0.21(3) -0.09(3) 0.01(2) 0.13(3)
F18 0.178(19) 0.178(19) 0.36(3) -0.12(2) 0.08(2) -0.046(15)
F19 0.20(2) 0.27(3) 0.105(12) -0.051(15) 0.027(12) -0.051(19)
F20 0.160(14) 0.133(14) 0.158(15) -0.038(12) 0.007(12) -0.060(11)
F21 0.30(2) 0.080(10) 0.195(17) 0.017(10) 0.072(17) 0.054(13)
C1 0.065(10) 0.025(7) 0.031(7) -0.011(6) -0.003(7) 0.016(7)
C2 0.066(11) 0.041(8) 0.020(7) 0.001(6) 0.004(7) 0.005(7)
C3 0.047(8) 0.024(6) 0.032(7) -0.007(6) 0.001(6) -0.006(6)
C4 0.054(10) 0.032(8) 0.046(9) -0.019(7) -0.001(8) -0.011(7)
C5 0.035(9) 0.040(9) 0.073(11) -0.015(8) 0.003(8) 0.007(7)
C6 0.046(9) 0.026(7) 0.039(8) -0.011(6) 0.005(7) -0.008(6)
C7 0.041(9) 0.041(8) 0.038(8) -0.014(7) -0.003(7) 0.007(7)
C8 0.046(9) 0.025(7) 0.045(8) -0.014(6) -0.001(7) 0.001(6)
C9 0.042(9) 0.063(11) 0.057(10) -0.027(9) 0.002(8) -0.003(8)
C10 0.043(8) 0.021(6) 0.043(8) -0.010(6) -0.014(7) -0.006(6)
C11 0.050(9) 0.029(7) 0.049(9) -0.009(6) 0.007(7) -0.014(6)
C12 0.037(8) 0.027(7) 0.031(7) -0.005(6) -0.005(6) 0.002(6)
C13 0.048(9) 0.036(8) 0.032(7) -0.002(6) -0.001(6) 0.014(7)
C14 0.033(8) 0.033(7) 0.031(7) -0.010(6) -0.001(6) 0.016(6)
C15 0.030(7) 0.035(7) 0.034(7) -0.015(6) 0.007(6) -0.007(6)
C16 0.072(12) 0.050(9) 0.046(9) -0.016(8) -0.014(8) 0.028(9)
C17 0.029(8) 0.043(8) 0.076(11) -0.038(8) 0.004(7) -0.001(6)
C18 0.031(8) 0.035(7) 0.060(9) -0.023(7) 0.001(7) 0.006(6)
C19 0.049(10) 0.054(9) 0.050(9) -0.028(8) 0.002(7) -0.008(8)
C20 0.051(10) 0.041(8) 0.072(11) -0.029(8) 0.025(9) -0.010(7)
C21 0.074(13) 0.044(9) 0.050(10) -0.017(8) 0.007(9) -0.006(8)
C22 0.040(9) 0.073(11) 0.066(11) -0.048(10) -0.001(8) -0.024(8)
C23 0.041(9) 0.034(8) 0.048(9) -0.007(7) -0.001(7) 0.005(7)
C24 0.029(8) 0.064(11) 0.080(13) -0.040(10) -0.023(9) -0.003(8)
C25 0.016(7) 0.054(9) 0.069(10) -0.039(8) 0.004(7) -0.006(6)
C26 0.064(11) 0.036(8) 0.029(8) 0.004(6) -0.010(7) 0.011(7)
C27 0.069(12) 0.040(9) 0.045(9) -0.011(7) -0.013(8) 0.009(8)
C28 0.035(8) 0.065(10) 0.032(8) -0.004(7) -0.004(6) 0.020(8)
C29 0.056(10) 0.063(10) 0.060(11) -0.040(9) -0.005(8) -0.014(8)
C30 0.078(13) 0.047(9) 0.039(9) 0.002(7) 0.028(9) 0.019(9)
C31 0.064(12) 0.083(14) 0.072(13) -0.039(11) -0.012(10) -0.006(10)
C32 0.069(13) 0.065(13) 0.083(15) -0.008(11) 0.006(11) 0.017(10)
C33 0.063(13) 0.104(16) 0.092(16) -0.059(15) 0.005(12) -0.007(11)
C34 0.079(12) 0.126(15) 0.049(10) -0.025(11) 0.001(9) 0.038(11)
C35 0.087(15) 0.053(10) 0.077(14) -0.008(10) 0.025(12) -0.009(10)
C36 0.082(16) 0.17(2) 0.16(2) -0.09(2) -0.054(16) 0.013(16)
C37 0.16(2) 0.065(13) 0.114(18) 0.026(12) 0.062(16) 0.048(14)
C38 0.17(3) 0.120(19) 0.25(3) -0.10(2) -0.01(2) 0.021(18)
C39 0.12(2) 0.22(3) 0.087(17) -0.048(18) -0.060(15) 0.03(2)
C40 0.21(3) 0.090(16) 0.24(3) -0.01(2) 0.10(3) -0.02(2)
C41 0.050(9) 0.085(11) 0.034(8) -0.032(8) -0.010(7) -0.006(8)
C42 0.070(12) 0.056(10) 0.053(10) -0.029(8) 0.005(9) 0.025(9)
C43 0.19(3) 0.055(12) 0.052(11) -0.043(10) -0.019(14) 0.012(15)
C44 0.081(15) 0.039(10) 0.107(17) -0.020(10) 0.004(12) -0.004(10)
C45 0.053(10) 0.044(9) 0.069(11) -0.012(8) -0.007(9) -0.007(8)
C46 0.126(19) 0.077(14) 0.050(11) -0.012(10) 0.039(12) -0.026(13)
C47 0.066(13) 0.099(16) 0.086(14) -0.053(13) 0.009(11) -0.004(11)
C48 0.077(13) 0.069(12) 0.083(14) -0.044(11) -0.036(11) 0.018(10)
C49 0.070(15) 0.100(18) 0.12(2) -0.026(16) -0.002(14) -0.036(13)
C50 0.052(11) 0.062(11) 0.072(12) -0.009(9) -0.019(9) 0.013(9)
C51 0.064(11) 0.055(10) 0.056(10) -0.051(9) 0.007(9) -0.002(9)
C52 0.041(10) 0.077(12) 0.075(13) -0.036(11) 0.022(9) -0.008(9)
C53 0.13(2) 0.080(14) 0.069(14) -0.052(12) 0.021(13) -0.011(14)
C54 0.088(15) 0.067(12) 0.070(13) -0.041(11) 0.003(11) 0.022(11)
C55 0.090(15) 0.049(10) 0.053(11) -0.007(9) 0.021(11) 0.026(10)
C56 0.095(17) 0.070(13) 0.109(18) -0.040(13) 0.021(14) -0.003(12)
C57 0.15(2) 0.113(18) 0.095(17) -0.008(14) 0.067(16) 0.005(17)
C58 0.12(2) 0.20(3) 0.13(2) -0.10(2) -0.025(17) 0.07(2)
C59 0.17(2) 0.086(16) 0.18(2) -0.064(17) 0.09(2) -0.065(16)
C60 0.16(2) 0.080(14) 0.053(11) -0.026(10) -0.004(13) 0.045(14)
C61 0.103(15) 0.056(10) 0.018(7) -0.006(7) 0.005(8) -0.041(10)
C62 0.061(11) 0.054(9) 0.021(7) -0.005(6) 0.005(7) 0.025(8)
C63 0.083(14) 0.031(8) 0.058(10) -0.013(7) -0.014(9) -0.003(8)
C64 0.059(11) 0.068(11) 0.041(9) -0.006(8) -0.018(8) 0.025(9)
C65 0.099(15) 0.033(8) 0.047(10) -0.003(7) 0.002(10) 0.004(9)
C66 0.048(11) 0.096(15) 0.060(12) 0.012(11) 0.025(9) 0.007(10)
C67 0.088(15) 0.077(13) 0.096(15) -0.057(12) 0.029(12) -0.015(11)
C68 0.124(18) 0.045(10) 0.069(12) -0.023(9) -0.076(12) 0.020(10)
C69 0.059(12) 0.057(11) 0.107(16) -0.033(11) -0.037(11) -0.009(9)
C70 0.076(12) 0.035(8) 0.053(10) 0.002(7) -0.014(9) 0.002(8)
C71 0.050(8) 0.008(5) 0.065(9) -0.003(6) 0.004(7) -0.009(6)
C72 0.13(2) 0.028(9) 0.076(14) -0.011(9) 0.000(14) 0.003(10)
C73 0.046(9) 0.027(7) 0.094(12) -0.008(8) -0.004(9) -0.026(7)
C74 0.033(9) 0.037(8) 0.072(12) 0.006(8) -0.001(8) 0.002(7)
C75 0.084(15) 0.029(8) 0.075(12) -0.008(8) 0.008(11) -0.003(8)
C76 0.093(15) 0.033(8) 0.070(12) -0.002(8) 0.017(11) 0.020(9)
C77 0.051(10) 0.041(9) 0.109(16) -0.038(10) -0.004(10) -0.008(8)
C78 0.11(2) 0.071(15) 0.14(2) -0.037(15) -0.005(18) -0.048(14)
C79 0.060(12) 0.060(11) 0.082(14) 0.021(10) 0.022(10) 0.013(9)
C80 0.085(13) 0.041(9) 0.051(10) -0.002(8) -0.014(9) -0.023(9)
C81 0.038(9) 0.053(10) 0.063(11) -0.002(8) 0.019(8) 0.006(8)
C82 0.047(11) 0.063(11) 0.085(14) -0.010(10) 0.033(10) -0.012(9)
C83 0.043(10) 0.038(8) 0.071(11) -0.001(8) -0.013(8) 0.009(7)
C84 0.076(13) 0.055(10) 0.043(9) -0.011(8) 0.021(9) 0.005(9)
C85 0.069(12) 0.033(8) 0.068(11) -0.006(8) 0.034(9) 0.013(8)
C86 0.072(14) 0.091(15) 0.080(14) 0.001(12) -0.027(11) -0.053(12)
C87 0.069(14) 0.066(13) 0.109(17) -0.024(12) -0.013(12) -0.024(11)
C88 0.042(9) 0.065(11) 0.064(11) -0.017(9) -0.009(8) 0.016(8)
C89 0.078(13) 0.049(10) 0.064(11) -0.011(9) -0.011(10) 0.027(9)
C90 0.049(10) 0.056(10) 0.052(10) -0.010(8) 0.015(8) 0.008(8)
C91 0.095(15) 0.028(8) 0.072(12) -0.025(8) 0.014(11) -0.002(9)
C92 0.053(10) 0.025(7) 0.085(13) -0.010(8) -0.016(9) 0.010(7)
C93 0.102(13) 0.052(9) 0.079(12) -0.033(9) 0.017(10) 0.011(9)
C94 0.109(19) 0.089(16) 0.111(15) -0.066(14) 0.034(14) -0.033(14)
C95 0.097(14) 0.047(10) 0.142(16) -0.052(11) 0.017(12) -0.006(9)
C96 0.16(3) 0.068(16) 0.16(3) 0.014(17) 0.07(2) 0.034(17)
C97 0.17(2) 0.066(14) 0.15(2) -0.051(15) -0.01(2) 0.032(15)
C98 0.090(16) 0.058(12) 0.19(2) -0.048(14) 0.049(16) 0.007(11)
C99 0.16(2) 0.098(16) 0.131(18) -0.075(15) -0.060(17) 0.070(16)
C100 0.026(9) 0.059(12) 0.21(2) -0.022(14) -0.010(12) -0.004(8)
C101 0.102(19) 0.078(15) 0.113(19) -0.047(14) 0.000(15) 0.029(13)
C102 0.094(17) 0.053(11) 0.079(14) 0.013(10) -0.021(13) 0.041(11)
C103 0.067(13) 0.075(13) 0.071(12) -0.038(11) -0.005(10) 0.003(10)
C104 0.067(11) 0.073(11) 0.102(13) -0.030(10) -0.036(10) 0.039(9)
C105 0.081(12) 0.072(11) 0.092(13) -0.027(10) -0.039(11) 0.026(10)
C106 0.121(19) 0.15(2) 0.070(14) 0.010(13) 0.013(13) 0.092(17)
C107 0.139(19) 0.043(10) 0.066(12) 0.007(9) -0.039(13) 0.004(12)
C108 0.091(16) 0.105(17) 0.061(13) -0.022(12) 0.014(11) 0.012(13)
C109 0.14(2) 0.15(2) 0.22(3) -0.09(2) -0.08(2) -0.01(2)
C110 0.22(4) 0.18(4) 0.26(5) -0.09(4) -0.18(4) 0.06(3)
C111 0.046(10) 0.032(8) 0.076(12) -0.011(8) -0.001(8) 0.009(7)
C112 0.055(10) 0.089(13) 0.089(13) 0.001(10) 0.000(9) 0.053(10)
C113 0.057(11) 0.078(12) 0.136(16) -0.011(12) 0.012(11) 0.010(10)
C114 0.082(16) 0.13(2) 0.069(14) -0.030(15) -0.012(12) -0.030(15)
C115 0.047(11) 0.099(16) 0.069(13) -0.003(12) -0.018(10) -0.027(11)
C116 0.074(14) 0.074(13) 0.068(12) -0.002(10) 0.031(11) -0.029(11)
C117 0.089(16) 0.100(17) 0.13(2) -0.075(16) 0.045(15) -0.022(13)
C118 0.12(2) 0.085(17) 0.18(3) -0.029(17) 0.020(19) -0.046(15)
C119 0.100(16) 0.086(14) 0.084(14) -0.018(12) -0.054(12) -0.025(12)
C120 0.068(15) 0.14(2) 0.13(2) -0.078(19) 0.015(14) -0.040(15)
C121 0.084(15) 0.073(13) 0.059(12) 0.017(10) 0.006(11) 0.008(11)
C122 0.072(13) 0.066(12) 0.083(14) -0.012(10) 0.023(11) 0.031(10)
C123 0.153(18) 0.129(17) 0.098(14) -0.055(13) 0.019(12) -0.045(15)
C124 0.098(14) 0.116(14) 0.102(14) -0.036(12) -0.008(11) -0.015(11)
C125 0.067(14) 0.099(17) 0.13(2) -0.073(17) -0.010(15) 0.034(13)
C126 0.15(2) 0.16(2) 0.16(2) -0.066(16) -0.006(16) -0.013(16)
C129 0.093(13) 0.121(15) 0.112(13) -0.014(13) -0.021(13) 0.037(12)
C132 0.10(2) 0.09(2) 0.27(4) -0.05(2) 0.05(3) -0.010(17)
O46 0.067(11) 0.111(14) 0.25(3) -0.059(16) 0.025(14) 0.005(10)
O47 0.21(2) 0.119(16) 0.30(3) -0.088(19) -0.05(2) 0.013(16)
C134 0.17(3) 0.14(3) 0.20(3) -0.03(2) 0.00(3) 0.04(2)
O48 0.20(2) 0.22(3) 0.22(3) -0.10(2) -0.08(2) 0.04(2)
C135 0.086(18) 0.14(2) 0.26(3) -0.11(2) -0.02(2) 0.040(16)
O49 0.087(12) 0.147(17) 0.106(13) -0.008(12) 0.002(10) -0.014(12)
C136 0.22(4) 0.12(2) 0.11(2) -0.05(2) -0.06(2) -0.04(2)
O50 0.17(2) 0.23(3) 0.18(3) 0.02(2) -0.03(2) 0.02(2)
O51 0.18(2) 0.097(14) 0.18(2) -0.015(14) 0.027(18) -0.041(14)

loop_
_atom_type_symbol
_atom_type_description
_atom_type_scat_dispersion_real
_atom_type_scat_dispersion_imag
_atom_type_scat_source
C C 0.0033 0.0016 'International Tables Vol C Tables 4.2.6.8 and 6.1.1.4'
H H 0.0000 0.0000 'International Tables Vol C Tables 4.2.6.8 and 6.1.1.4'
N N 0.0061 0.0033 'International Tables Vol C Tables 4.2.6.8 and 6.1.1.4'
O O 0.0106 0.0060 'International Tables Vol C Tables 4.2.6.8 and 6.1.1.4'
F F 0.0171 0.0103 'International Tables Vol C Tables 4.2.6.8 and 6.1.1.4'
S S 0.1246 0.1234 'International Tables Vol C Tables 4.2.6.8 and 6.1.1.4'
Rh Rh -1.1178 0.9187 'International Tables Vol C Tables 4.2.6.8 and 6.1.1.4'

loop_
_geom_angle_atom_site_label_1
_geom_angle_atom_site_label_2
_geom_angle_atom_site_label_3
_geom_angle
_geom_angle_site_symmetry_1
_geom_angle_site_symmetry_3
C31 Rh1 N9 117.3(7) . 2_657
C31 Rh1 O4 98.9(6) . .
N9 Rh1 O4 83.2(4) 2_657 .
C31 Rh1 C35 41.1(8) . .
N9 Rh1 C35 158.3(8) 2_657 .
O4 Rh1 C35 98.3(7) . .
C31 Rh1 O2 158.6(6) . .
N9 Rh1 O2 82.6(5) 2_657 .
O4 Rh1 O2 90.8(4) . .
C35 Rh1 O2 118.9(7) . .
C31 Rh1 C34 62.7(8) . .
N9 Rh1 C34 148.5(8) 2_657 .
O4 Rh1 C34 128.3(8) . .
C35 Rh1 C34 35.3(8) . .
O2 Rh1 C34 96.4(7) . .
C31 Rh1 C33 65.8(8) . .
N9 Rh1 C33 106.6(7) 2_657 .
O4 Rh1 C33 164.3(6) . .
C35 Rh1 C33 68.0(8) . .
O2 Rh1 C33 102.5(7) . .
C34 Rh1 C33 42.7(9) . .
C31 Rh1 C32 39.1(8) . .
N9 Rh1 C32 96.4(6) 2_657 .
O4 Rh1 C32 131.8(8) . .
C35 Rh1 C32 66.4(8) . .
O2 Rh1 C32 137.1(7) . .
C34 Rh1 C32 63.2(8) . .
C33 Rh1 C32 36.6(8) . .
O1 Rh2 C42 97.3(5) . .
O1 Rh2 C44 122.3(6) . .
C42 Rh2 C44 65.6(8) . .
O1 Rh2 C43 94.0(7) . .
C42 Rh2 C43 40.1(9) . .
C44 Rh2 C43 37.1(8) . .
O1 Rh2 C41 132.6(6) . .
C42 Rh2 C41 39.7(6) . .
C44 Rh2 C41 66.2(7) . .
C43 Rh2 C41 66.1(8) . .
O1 Rh2 N1 77.2(5) . .
C42 Rh2 N1 116.5(6) . .
C44 Rh2 N1 160.4(6) . .
C43 Rh2 N1 154.5(9) . .
C41 Rh2 N1 102.3(5) . .
O1 Rh2 C45 158.0(6) . .
C42 Rh2 C45 64.8(7) . .
C44 Rh2 C45 40.0(6) . .
C43 Rh2 C45 64.1(7) . .
C41 Rh2 C45 38.1(6) . .
N1 Rh2 C45 121.5(5) . .
O1 Rh2 O13 80.5(5) . .
C42 Rh2 O13 158.0(6) . .
C44 Rh2 O13 96.8(7) . .
C43 Rh2 O13 117.9(9) . .
C41 Rh2 O13 146.8(6) . .
N1 Rh2 O13 84.6(4) . .
C45 Rh2 O13 110.9(6) . .
C51 Rh3 C53 62.9(8) . .
C51 Rh3 C52 36.2(7) . .
C53 Rh3 C52 39.8(8) . .
C51 Rh3 O3 128.4(6) . .
C53 Rh3 O3 97.2(7) . .
C52 Rh3 O3 97.5(6) . .
C51 Rh3 C54 63.0(7) . .
C53 Rh3 C54 40.4(8) . .
C52 Rh3 C54 66.2(7) . .
O3 Rh3 C54 131.2(7) . .
C51 Rh3 C55 36.1(7) . .
C53 Rh3 C55 66.2(9) . .
C52 Rh3 C55 63.6(7) . .
O3 Rh3 C55 160.7(5) . .
C54 Rh3 C55 40.0(8) . .
C51 Rh3 O14 143.5(6) . .
C53 Rh3 O14 119.5(7) . .
C52 Rh3 O14 159.0(6) . .
O3 Rh3 O14 88.0(4) . .
C54 Rh3 O14 94.9(6) . .
C55 Rh3 O14 108.4(6) . .
C51 Rh3 N2 102.0(5) . .
C53 Rh3 N2 154.6(7) . .
C52 Rh3 N2 115.9(6) . .
O3 Rh3 N2 75.7(4) . .
C54 Rh3 N2 153.1(7) . .
C55 Rh3 N2 114.8(7) . .
O14 Rh3 N2 85.0(4) . .
O6 Rh4 C63 157.6(5) . .
O6 Rh4 C65 95.2(6) . .
C63 Rh4 C65 65.2(7) . .
O6 Rh4 C62 125.7(6) . .
C63 Rh4 C62 38.0(7) . .
C65 Rh4 C62 66.2(6) . .
O6 Rh4 O8 93.6(4) . .
C63 Rh4 O8 105.7(6) . .
C65 Rh4 O8 121.3(6) . .
C62 Rh4 O8 140.3(6) . .
O6 Rh4 N3 83.6(4) . .
C63 Rh4 N3 109.7(5) . .
C65 Rh4 N3 156.1(6) . .
C62 Rh4 N3 95.1(5) . .
O8 Rh4 N3 82.6(4) . .
O6 Rh4 C61 92.8(5) . .
C63 Rh4 C61 65.5(7) . .
C65 Rh4 C61 42.1(7) . .
C62 Rh4 C61 38.7(6) . .
O8 Rh4 C61 162.8(6) . .
N3 Rh4 C61 114.0(6) . .
O6 Rh4 C64 128.7(6) . .
C63 Rh4 C64 40.4(6) . .
C65 Rh4 C64 39.9(7) . .
C62 Rh4 C64 67.5(6) . .
O8 Rh4 C64 93.9(5) . .
N3 Rh4 C64 147.7(6) . .
C61 Rh4 C64 69.7(7) . .
C75 Rh5 O5 108.1(6) . .
C75 Rh5 C74 35.5(6) . .
O5 Rh5 C74 93.4(5) . .
C75 Rh5 N5 113.8(7) . .
O5 Rh5 N5 76.1(4) . .
C74 Rh5 N5 143.0(6) . .
C75 Rh5 C72 64.5(8) . .
O5 Rh5 C72 157.3(7) . .
C74 Rh5 C72 67.9(7) . .
N5 Rh5 C72 126.6(7) . .
C75 Rh5 C71 38.1(6) . .
O5 Rh5 C71 143.5(5) . .
C74 Rh5 C71 65.1(6) . .
N5 Rh5 C71 102.8(5) . .
C72 Rh5 C71 40.3(7) . .
C75 Rh5 C73 61.2(8) . .
O5 Rh5 C73 115.8(6) . .
C74 Rh5 C73 38.7(7) . .
N5 Rh5 C73 167.7(6) . .
C72 Rh5 C73 41.4(8) . .
C71 Rh5 C73 66.0(6) . .
C75 Rh5 O15 157.3(6) . .
O5 Rh5 O15 82.0(4) . .
C74 Rh5 O15 126.1(5) . .
N5 Rh5 O15 88.1(4) . .
C72 Rh5 O15 98.2(6) . .
C71 Rh5 O15 134.4(5) . .
C73 Rh5 O15 96.2(6) . .
C83 Rh6 O16 157.9(6) . .
C83 Rh6 C81 64.3(6) . .
O16 Rh6 C81 96.5(5) . .
C83 Rh6 C82 38.8(7) . .
O16 Rh6 C82 119.2(7) . .
C81 Rh6 C82 38.3(6) . .
C83 Rh6 N4 114.2(6) . .
O16 Rh6 N4 87.7(5) . .
C81 Rh6 N4 158.5(6) . .
C82 Rh6 N4 150.9(6) . .
C83 Rh6 O7 97.2(6) . .
O16 Rh6 O7 85.5(4) . .
C81 Rh6 O7 126.6(5) . .
C82 Rh6 O7 95.4(5) . .
N4 Rh6 O7 74.7(4) . .
C83 Rh6 C85 64.2(6) . .
O16 Rh6 C85 109.1(6) . .
C81 Rh6 C85 40.5(7) . .
C82 Rh6 C85 65.9(6) . .
N4 Rh6 C85 118.2(6) . .
O7 Rh6 C85 160.1(5) . .
C83 Rh6 C84 40.9(7) . .
O16 Rh6 C84 142.4(6) . .
C81 Rh6 C84 64.8(7) . .
C82 Rh6 C84 66.7(7) . .
N4 Rh6 C84 99.4(6) . .
O7 Rh6 C84 132.1(5) . .
C85 Rh6 C84 35.7(7) . .
O10 Rh7 N6 82.5(4) . .
O10 Rh7 C91 146.0(4) . .
N6 Rh7 C91 97.5(4) . .
O10 Rh7 C95 108.0(4) . .
N6 Rh7 C95 106.9(4) . .
C91 Rh7 C95 39.28(17) . .
O10 Rh7 C92 154.8(4) . .
N6 Rh7 C92 122.7(4) . .
C91 Rh7 C92 39.13(16) . .
C95 Rh7 C92 65.5(3) . .
O10 Rh7 C94 94.2(4) . .
N6 Rh7 C94 142.7(4) . .
C91 Rh7 C94 65.5(3) . .
C95 Rh7 C94 38.99(18) . .
C92 Rh7 C94 65.1(3) . .
O10 Rh7 C93 116.0(4) . .
N6 Rh7 C93 161.2(4) . .
C91 Rh7 C93 65.3(2) . .
C95 Rh7 C93 65.2(3) . .
C92 Rh7 C93 38.77(16) . .
C94 Rh7 C93 38.69(17) . .
O10 Rh7 O12 89.8(4) . .
N6 Rh7 O12 83.9(4) . .
C91 Rh7 O12 124.1(4) . .
C95 Rh7 O12 160.0(4) . .
C92 Rh7 O12 94.5(4) . .
C94 Rh7 O12 133.4(4) . .
C93 Rh7 O12 99.2(4) . .
N7 Rh8 C103 118.1(7) . .
N7 Rh8 C105 152.0(7) . .
C103 Rh8 C105 64.3(7) . .
N7 Rh8 C104 155.7(7) . .
C103 Rh8 C104 38.4(8) . .
C105 Rh8 C104 39.5(5) . .
N7 Rh8 C102 99.8(6) . .
C103 Rh8 C102 38.8(7) . .
C105 Rh8 C102 63.8(8) . .
C104 Rh8 C102 65.0(8) . .
N7 Rh8 O9 75.7(5) . .
C103 Rh8 O9 96.4(6) . .
C105 Rh8 O9 132.3(6) . .
C104 Rh8 O9 98.0(7) . .
C102 Rh8 O9 127.2(7) . .
N7 Rh8 C101 113.6(7) . .
C103 Rh8 C101 67.0(7) . .
C105 Rh8 C101 39.2(5) . .
C104 Rh8 C101 67.6(7) . .
C102 Rh8 C101 39.7(8) . .
O9 Rh8 C101 163.2(6) . .
N7 Rh8 O17 83.6(5) . .
C103 Rh8 O17 157.3(7) . .
C105 Rh8 O17 100.2(6) . .
C104 Rh8 O17 119.2(7) . .
C102 Rh8 O17 150.8(8) . .
O9 Rh8 O17 81.9(5) . .
C101 Rh8 O17 112.3(7) . .
C114 Rh9 C115 38.0(8) . .
C114 Rh9 O11 93.9(7) . .
C115 Rh9 O11 118.0(6) . .
C114 Rh9 N8 148.8(8) . .
C115 Rh9 N8 166.5(6) . .
O11 Rh9 N8 75.5(4) . .
C114 Rh9 C111 64.6(8) . .
C115 Rh9 C111 40.9(7) . .
O11 Rh9 C111 157.8(6) . .
N8 Rh9 C111 125.9(6) . .
C114 Rh9 O18 123.9(8) . .
C115 Rh9 O18 96.6(7) . .
O11 Rh9 O18 81.2(4) . .
N8 Rh9 O18 84.1(4) . .
C111 Rh9 O18 105.1(5) . .
C114 Rh9 C113 42.5(10) . .
C115 Rh9 C113 67.9(9) . .
O11 Rh9 C113 104.9(7) . .
N8 Rh9 C113 111.1(8) . .
C111 Rh9 C113 64.0(7) . .
O18 Rh9 C113 164.5(8) . .
C114 Rh9 C112 64.7(8) . .
C115 Rh9 C112 64.9(9) . .
O11 Rh9 C112 141.3(7) . .
N8 Rh9 C112 105.7(7) . .
C111 Rh9 C112 35.9(8) . .
O18 Rh9 C112 137.4(7) . .
C113 Rh9 C112 37.5(8) . .
C2 N1 C1 111.9(12) . .
C2 N1 Rh2 110.5(9) . .
C1 N1 Rh2 137.3(9) . .
C1 N2 C3 111.9(12) . .
C1 N2 Rh3 136.7(9) . .
C3 N2 Rh3 111.0(10) . .
C6 N3 C10 118.2(11) . .
C6 N3 Rh4 122.5(10) . .
C10 N3 Rh4 119.2(8) . .
C12 N4 C11 106.1(11) . .
C12 N4 Rh6 114.3(9) . .
C11 N4 Rh6 138.8(9) . .
C11 N5 C13 110.0(11) . .
C11 N5 Rh5 140.3(9) . .
C13 N5 Rh5 109.7(9) . .
C16 N6 C20 118.7(13) . .
C16 N6 Rh7 123.1(11) . .
C20 N6 Rh7 118.1(9) . .
C21 N7 C22 101.3(12) . .
C21 N7 Rh8 141.3(11) . .
C22 N7 Rh8 114.2(10) . .
C23 N8 C21 104.8(14) . .
C23 N8 Rh9 114.3(10) . .
C21 N8 Rh9 140.8(11) . .
C26 N9 C30 114.7(13) . .
C26 N9 Rh1 122.1(11) . 2_657
C30 N9 Rh1 123.1(10) . 2_657
C4 O1 Rh2 118.1(10) . .
C4 O2 Rh1 133.1(11) . .
C5 O3 Rh3 120.5(10) . .
C5 O4 Rh1 139.2(11) . .
C15 O5 Rh5 118.8(9) . .
C15 O6 Rh4 126.0(8) . .
C14 O7 Rh6 116.3(8) . .
C14 O8 Rh4 134.2(9) . .
C24 O9 Rh8 118.6(11) . .
C24 O10 Rh7 137.6(10) . .
C25 O11 Rh9 117.7(10) . .
C25 O12 Rh7 124.2(10) . .
C121 O15 Rh5 126.5(11) . .
C122 O18 Rh9 124.9(10) . .
O20 S1 O21 110.7(9) . .
O20 S1 O19 118.6(9) . .
O21 S1 O19 113.1(10) . .
O20 S1 C123 107.4(13) . .
O21 S1 C123 104.4(15) . .
O19 S1 C123 101.0(15) . .
O22 S2 O24 118.0(19) . .
O22 S2 O23 113.1(16) . .
O24 S2 O23 105.8(18) . .
O22 S2 C124 108.0(13) . .
O24 S2 C124 106.2(17) . .
O23 S2 C124 104.8(12) . .
O25 S3 O27 115.7(10) . .
O25 S3 O26 115.6(11) . .
O27 S3 O26 119.5(12) . .
O25 S3 C125 100.5(10) . .
O27 S3 C125 102.3(12) . .
O26 S3 C125 97.8(12) . .
O29 S4 O30 109.6(12) . .
O29 S4 O28 122.5(12) . .
O30 S4 O28 108.1(12) . .
O29 S4 C126 96.3(18) . .
O30 S4 C126 125.7(19) . .
O28 S4 C126 95.2(16) . .
O32 S5 O31 106.4(14) . .
O32 S5 O33 113.2(17) . .
O31 S5 O33 113.9(15) . .
O32 S5 C127 117.4(15) . .
O31 S5 C127 107.0(14) . .
O33 S5 C127 99.1(15) . .
O35 S6 O36 103.6(19) . .
O35 S6 O34 127(2) . .
O36 S6 O34 114.8(12) . .
O35 S6 C128 100.2(16) . .
O36 S6 C128 100.8(13) . .
O34 S6 C128 106.2(14) . .
O39 S7 O38 119.9(16) . .
O39 S7 O37 103.4(15) . .
O38 S7 O37 100.8(15) . .
O39 S7 C129 115.3(16) . .
O38 S7 C129 108.0(14) . .
O37 S7 C129 107.6(16) . .
N2 C1 N1 105.2(11) . .
N2 C1 C8 126.9(12) . .
N1 C1 C8 127.7(13) . .
N1 C2 C3 106.5(12) . .
N1 C2 C4 121.5(14) . .
C3 C2 C4 131.9(14) . .
N2 C3 C2 104.4(13) . .
N2 C3 C5 118.1(12) . .
C2 C3 C5 137.5(12) . .
O2 C4 O1 120.4(13) . .
O2 C4 C2 126.8(15) . .
O1 C4 C2 112.6(14) . .
O3 C5 O4 124.1(16) . .
O3 C5 C3 114.0(13) . .
O4 C5 C3 121.8(14) . .
N3 C6 C7 121.4(14) . .
C8 C7 C6 123.9(14) . .
C7 C8 C1 125.8(14) . .
C7 C8 C9 114.9(13) . .
C1 C8 C9 119.3(14) . .
C10 C9 C8 119.0(15) . .
C9 C10 N3 122.5(13) . .
N5 C11 N4 109.8(12) . .
N5 C11 C18 129.6(13) . .
N4 C11 C18 120.6(12) . .
N4 C12 C13 109.8(12) . .
N4 C12 C14 115.5(12) . .
C13 C12 C14 133.9(12) . .
N5 C13 C12 104.3(11) . .
N5 C13 C15 117.9(13) . .
C12 C13 C15 137.2(13) . .
O7 C14 O8 116.4(12) . .
O7 C14 C12 116.7(11) . .
O8 C14 C12 126.8(12) . .
O5 C15 O6 121.1(12) . .
O5 C15 C13 117.0(12) . .
O6 C15 C13 121.5(12) . .
N6 C16 C17 122.9(17) . .
C16 C17 C18 122.0(15) . .
C19 C18 C17 117.5(12) . .
C19 C18 C11 121.5(14) . .
C17 C18 C11 121.1(13) . .
C18 C19 C20 118.9(15) . .
N6 C20 C19 119.7(15) . .
N7 C21 N8 115.3(14) . .
N7 C21 C28 122.0(16) . .
N8 C21 C28 122.7(16) . .
C23 C22 N7 109.2(13) . .
C23 C22 C24 137.5(16) . .
N7 C22 C24 113.1(15) . .
C22 C23 N8 109.3(14) . .
C22 C23 C25 133.9(14) . .
N8 C23 C25 116.7(13) . .
O10 C24 O9 127.5(15) . .
O10 C24 C22 117.6(15) . .
O9 C24 C22 113.3(16) . .
O12 C25 O11 117.7(15) . .
O12 C25 C23 126.5(14) . .
O11 C25 C23 115.3(13) . .
N9 C26 C27 124.1(16) . .
C28 C27 C26 120.5(15) . .
C27 C28 C29 118.3(14) . .
C27 C28 C21 123.2(15) . .
C29 C28 C21 118.6(16) . .
C28 C29 C30 116.8(16) . .
N9 C30 C29 125.5(16) . .
C32 C31 C35 109.1(18) . .
C32 C31 C36 120(2) . .
C35 C31 C36 130(2) . .
C32 C31 Rh1 74.9(12) . .
C35 C31 Rh1 71.8(12) . .
C36 C31 Rh1 128.8(15) . .
C33 C32 C31 110.9(19) . .
C33 C32 C37 113(2) . .
C31 C32 C37 135(2) . .
C33 C32 Rh1 71.2(13) . .
C31 C32 Rh1 65.9(11) . .
C37 C32 Rh1 124.7(15) . .
C32 C33 C38 122(3) . .
C32 C33 C34 100.9(18) . .
C38 C33 C34 137(2) . .
C32 C33 Rh1 72.2(11) . .
C38 C33 Rh1 128.8(17) . .
C34 C33 Rh1 68.0(10) . .
C35 C34 C39 123(3) . .
C35 C34 C33 113.6(18) . .
C39 C34 C33 122(3) . .
C35 C34 Rh1 71.4(12) . .
C39 C34 Rh1 115.9(17) . .
C33 C34 Rh1 69.4(10) . .
C34 C35 C31 104.8(18) . .
C34 C35 C40 134(3) . .
C31 C35 C40 121(3) . .
C34 C35 Rh1 73.3(13) . .
C31 C35 Rh1 67.2(10) . .
C40 C35 Rh1 125.5(18) . .
C45 C41 C42 108.0(16) . .
C45 C41 C46 123.8(17) . .
C42 C41 C46 128.0(17) . .
C45 C41 Rh2 73.8(10) . .
C42 C41 Rh2 69.0(9) . .
C46 C41 Rh2 126.4(11) . .
C41 C42 C47 123.1(18) . .
C41 C42 C43 106.9(16) . .
C47 C42 C43 129.9(17) . .
C41 C42 Rh2 71.3(8) . .
C47 C42 Rh2 125.8(14) . .
C43 C42 Rh2 70.5(9) . .
C44 C43 C42 109.7(16) . .
C44 C43 C48 128(2) . .
C42 C43 C48 122(2) . .
C44 C43 Rh2 71.3(12) . .
C42 C43 Rh2 69.4(9) . .
C48 C43 Rh2 121.3(13) . .
C43 C44 C45 108.7(18) . .
C43 C44 C49 132(2) . .
C45 C44 C49 118.8(18) . .
C43 C44 Rh2 71.6(12) . .
C45 C44 Rh2 73.5(11) . .
C49 C44 Rh2 124.5(17) . .
C41 C45 C44 106.3(16) . .
C41 C45 C50 128.3(15) . .
C44 C45 C50 125.4(16) . .
C41 C45 Rh2 68.1(10) . .
C44 C45 Rh2 66.6(11) . .
C50 C45 Rh2 128.2(13) . .
C52 C51 C55 117.7(18) . .
C52 C51 C56 122.6(17) . .
C55 C51 C56 119.7(19) . .
C52 C51 Rh3 72.9(10) . .
C55 C51 Rh3 73.9(10) . .
C56 C51 Rh3 125.0(9) . .
C51 C52 C53 105.8(18) . .
C51 C52 C57 138(2) . .
C53 C52 C57 116(2) . .
C51 C52 Rh3 70.9(10) . .
C53 C52 Rh3 69.7(9) . .
C57 C52 Rh3 124.6(13) . .
C52 C53 C54 106(2) . .
C52 C53 C58 119(2) . .
C54 C53 C58 135(2) . .
C52 C53 Rh3 70.4(10) . .
C54 C53 Rh3 70.5(10) . .
C58 C53 Rh3 124.0(16) . .
C55 C54 C53 105.2(19) . .
C55 C54 C59 126(2) . .
C53 C54 C59 128(2) . .
C55 C54 Rh3 70.5(10) . .
C53 C54 Rh3 69.1(10) . .
C59 C54 Rh3 129.7(14) . .
C51 C55 C54 105.3(17) . .
C51 C55 C60 129(2) . .
C54 C55 C60 125(2) . .
C51 C55 Rh3 70.0(10) . .
C54 C55 Rh3 69.5(10) . .
C60 C55 Rh3 130.6(12) . .
C66 C61 C62 134(2) . .
C66 C61 C65 122.9(16) . .
C62 C61 C65 103.0(15) . .
C66 C61 Rh4 125.7(12) . .
C62 C61 Rh4 69.2(8) . .
C65 C61 Rh4 67.5(9) . .
C63 C62 C61 111.4(14) . .
C63 C62 C67 126.8(17) . .
C61 C62 C67 121.4(17) . .
C63 C62 Rh4 70.7(9) . .
C61 C62 Rh4 72.0(9) . .
C67 C62 Rh4 130.3(12) . .
C62 C63 C68 129.2(15) . .
C62 C63 C64 113.6(15) . .
C68 C63 C64 117.1(17) . .
C62 C63 Rh4 71.4(9) . .
C68 C63 Rh4 125.7(13) . .
C64 C63 Rh4 73.1(9) . .
C69 C64 C65 131.3(17) . .
C69 C64 C63 128.4(18) . .
C65 C64 C63 100.3(14) . .
C69 C64 Rh4 128.6(14) . .
C65 C64 Rh4 66.9(9) . .
C63 C64 Rh4 66.5(9) . .
C70 C65 C64 122.7(17) . .
C70 C65 C61 125.4(17) . .
C64 C65 C61 111.7(13) . .
C70 C65 Rh4 126.7(12) . .
C64 C65 Rh4 73.2(9) . .
C61 C65 Rh4 70.4(8) . .
C75 C71 C72 103.7(16) . .
C75 C71 C76 130.2(17) . .
C72 C71 C76 126.0(16) . .
C75 C71 Rh5 68.2(9) . .
C72 C71 Rh5 69.2(8) . .
C76 C71 Rh5 127.3(9) . .
C77 C72 C71 129(2) . .
C77 C72 C73 127(2) . .
C71 C72 C73 103.2(15) . .
C77 C72 Rh5 123.7(12) . .
C71 C72 Rh5 70.4(9) . .
C73 C72 Rh5 70.1(9) . .
C74 C73 C78 133.2(19) . .
C74 C73 C72 108.0(16) . .
C78 C73 C72 118(2) . .
C74 C73 Rh5 69.2(8) . .
C78 C73 Rh5 120.5(13) . .
C72 C73 Rh5 68.5(9) . .
C75 C74 C73 105.8(17) . .
C75 C74 C79 129(2) . .
C73 C74 C79 124.9(16) . .
C75 C74 Rh5 70.5(10) . .
C73 C74 Rh5 72.0(9) . .
C79 C74 Rh5 125.1(11) . .
C74 C75 C71 119(2) . .
C74 C75 C80 122.5(18) . .
C71 C75 C80 118.4(17) . .
C74 C75 Rh5 73.9(11) . .
C71 C75 Rh5 73.7(10) . .
C80 C75 Rh5 125.4(11) . .
C82 C81 C85 108.3(14) . .
C82 C81 C86 126.9(18) . .
C85 C81 C86 124.8(15) . .
C82 C81 Rh6 71.4(8) . .
C85 C81 Rh6 71.2(8) . .
C86 C81 Rh6 121.7(12) . .
C81 C82 C83 105.9(15) . .
C81 C82 C87 132.6(19) . .
C83 C82 C87 121.0(16) . .
C81 C82 Rh6 70.2(9) . .
C83 C82 Rh6 68.1(9) . .
C87 C82 Rh6 119.7(13) . .
C82 C83 C84 110.2(14) . .
C82 C83 C88 124.6(15) . .
C84 C83 C88 124.6(16) . .
C82 C83 Rh6 73.1(10) . .
C84 C83 Rh6 72.8(9) . .
C88 C83 Rh6 127.6(12) . .
C85 C84 C89 125.8(16) . .
C85 C84 C83 106.2(17) . .
C89 C84 C83 127.7(16) . .
C85 C84 Rh6 72.1(11) . .
C89 C84 Rh6 130.8(12) . .
C83 C84 Rh6 66.2(9) . .
C84 C85 C81 109.3(14) . .
C84 C85 C90 131.1(19) . .
C81 C85 C90 119.5(15) . .
C84 C85 Rh6 72.1(9) . .
C81 C85 Rh6 68.2(9) . .
C90 C85 Rh6 129.2(11) . .
C95 C91 C92 108.0 . .
C95 C91 C96 126.0 . .
C92 C91 C96 126.0 . .
C95 C91 Rh7 70.6(3) . .
C92 C91 Rh7 71.2(3) . .
C96 C91 Rh7 123.9(3) . .
C93 C92 C91 108.0 . .
C93 C92 C97 126.0 . .
C91 C92 C97 126.0 . .
C93 C92 Rh7 71.3(3) . .
C91 C92 Rh7 69.7(3) . .
C97 C92 Rh7 124.6(3) . .
C92 C93 C94 108.0 . .
C92 C93 C98 126.0 . .
C94 C93 C98 126.0 . .
C92 C93 Rh7 69.9(3) . .
C94 C93 Rh7 70.3(3) . .
C98 C93 Rh7 125.3(3) . .
C95 C94 C93 108.0 . .
C95 C94 C99 126.0 . .
C93 C94 C99 126.0 . .
C95 C94 Rh7 69.6(3) . .
C93 C94 Rh7 71.0(3) . .
C99 C94 Rh7 125.0(3) . .
C91 C95 C94 108.0 . .
C91 C95 C100 126.0 . .
C94 C95 C100 126.0 . .
C91 C95 Rh7 70.2(3) . .
C94 C95 Rh7 71.4(3) . .
C100 C95 Rh7 124.1(3) . .
C105 C101 C102 102.2(16) . .
C105 C101 C106 129(2) . .
C102 C101 C106 127(2) . .
C105 C101 Rh8 68.9(11) . .
C102 C101 Rh8 69.8(12) . .
C106 C101 Rh8 135.1(14) . .
C103 C102 C107 127(2) . .
C103 C102 C101 109.8(18) . .
C107 C102 C101 123(2) . .
C103 C102 Rh8 69.2(11) . .
C107 C102 Rh8 125.5(12) . .
C101 C102 Rh8 70.4(12) . .
C104 C103 C108 124(2) . .
C104 C103 C102 109.7(18) . .
C108 C103 C102 127(2) . .
C104 C103 Rh8 71.3(10) . .
C108 C103 Rh8 124.3(16) . .
C102 C103 Rh8 72.0(11) . .
C103 C104 C105 105.6(18) . .
C103 C104 C109 130(2) . .
C105 C104 C109 124(2) . .
C103 C104 Rh8 70.3(11) . .
C105 C104 Rh8 70.0(10) . .
C109 C104 Rh8 119.5(19) . .
C104 C105 C101 112.5(17) . .
C104 C105 C110 121(3) . .
C101 C105 C110 126(2) . .
C104 C105 Rh8 70.5(10) . .
C101 C105 Rh8 71.8(12) . .
C110 C105 Rh8 122.2(19) . .
C112 C111 C115 110.0(16) . .
C112 C111 C116 130.8(19) . .
C115 C111 C116 119.2(16) . .
C112 C111 Rh9 74.3(11) . .
C115 C111 Rh9 68.4(9) . .
C116 C111 Rh9 125.4(11) . .
C111 C112 C113 113(2) . .
C111 C112 C117 127(2) . .
C113 C112 C117 120(3) . .
C111 C112 Rh9 69.8(11) . .
C113 C112 Rh9 70.3(12) . .
C117 C112 Rh9 122.3(13) . .
C118 C113 C112 135(3) . .
C118 C113 C114 123(3) . .
C112 C113 C114 102(2) . .
C118 C113 Rh9 133.0(19) . .
C112 C113 Rh9 72.2(12) . .
C114 C113 Rh9 65.1(14) . .
C115 C114 C113 111.1(19) . .
C115 C114 C119 126(2) . .
C113 C114 C119 123(2) . .
C115 C114 Rh9 72.7(14) . .
C113 C114 Rh9 72.4(12) . .
C119 C114 Rh9 125.2(17) . .
C114 C115 C111 104.5(16) . .
C114 C115 C120 130(2) . .
C111 C115 C120 125.1(18) . .
C114 C115 Rh9 69.3(13) . .
C111 C115 Rh9 70.7(9) . .
C120 C115 Rh9 125.0(16) . .
F3 C123 F1 101(2) . .
F3 C123 F2 99(3) . .
F1 C123 F2 89(2) . .
F3 C123 S1 117(3) . .
F1 C123 S1 124(2) . .
F2 C123 S1 121(2) . .
F6 C124 F5 113(3) . .
F6 C124 F4 96(2) . .
F5 C124 F4 106(2) . .
F6 C124 S2 107(2) . .
F5 C124 S2 114(2) . .
F4 C124 S2 120(2) . .
F8 C125 F7 104(2) . .
F8 C125 F9 113(2) . .
F7 C125 F9 99(2) . .
F8 C125 S3 118(2) . .
F7 C125 S3 113.6(16) . .
F9 C125 S3 108.4(17) . .
F10 C126 F11 96(3) . .
F10 C126 F12 90(3) . .
F11 C126 F12 93(3) . .
F10 C126 S4 132(3) . .
F11 C126 S4 123(3) . .
F12 C126 S4 113(3) . .
F14 C127 F15 97(3) . .
F14 C127 F13 108(3) . .
F15 C127 F13 100(3) . .
F14 C127 S5 115(2) . .
F15 C127 S5 115(2) . .
F13 C127 S5 119(2) . .
F17 C128 F16 104(3) . .
F17 C128 F18 120(4) . .
F16 C128 F18 103(3) . .
F17 C128 S6 112(3) . .
F16 C128 S6 107(3) . .
F18 C128 S6 109(3) . .
F20 C129 F19 99(3) . .
F20 C129 F21 97(3) . .
F19 C129 F21 90(2) . .
F20 C129 S7 127(2) . .
F19 C129 S7 125(3) . .
F21 C129 S7 110(2) . .

loop_
_geom_bond_atom_site_label_1
_geom_bond_atom_site_label_2
_geom_bond_distance
_geom_bond_site_symmetry_2
Rh1 C31 2.06(2) .
Rh1 N9 2.101(12) 2_657
Rh1 O4 2.117(11) .
Rh1 C35 2.120(19) .
Rh1 O2 2.142(14) .
Rh1 C34 2.144(18) .
Rh1 C33 2.16(2) .
Rh1 C32 2.176(19) .
Rh2 O1 2.103(12) .
Rh2 C42 2.118(15) .
Rh2 C44 2.13(2) .
Rh2 C43 2.133(15) .
Rh2 C41 2.150(16) .
Rh2 N1 2.177(10) .
Rh2 C45 2.225(18) .
Rh2 O13 2.226(13) .
Rh3 C51 2.095(16) .
Rh3 C53 2.109(17) .
Rh3 C52 2.118(15) .
Rh3 O3 2.119(10) .
Rh3 C54 2.128(17) .
Rh3 C55 2.142(16) .
Rh3 O14 2.167(10) .
Rh3 N2 2.172(13) .
Rh4 O6 2.115(9) .
Rh4 C63 2.130(17) .
Rh4 C65 2.134(16) .
Rh4 C62 2.139(13) .
Rh4 O8 2.140(9) .
Rh4 N3 2.156(10) .
Rh4 C61 2.176(16) .
Rh4 C64 2.221(16) .
Rh5 C75 2.098(18) .
Rh5 O5 2.112(10) .
Rh5 C74 2.138(15) .
Rh5 N5 2.148(10) .
Rh5 C72 2.152(17) .
Rh5 C71 2.169(13) .
Rh5 C73 2.175(14) .
Rh5 O15 2.247(10) .
Rh6 C83 2.078(16) .
Rh6 O16 2.109(12) .
Rh6 C81 2.128(14) .
Rh6 C82 2.144(16) .
Rh6 N4 2.150(11) .
Rh6 O7 2.168(9) .
Rh6 C85 2.169(15) .
Rh6 C84 2.170(18) .
Rh7 O10 2.100(11) .
Rh7 N6 2.128(12) .
Rh7 C91 2.130(8) .
Rh7 C95 2.136(8) .
Rh7 C92 2.151(8) .
Rh7 C94 2.160(8) .
Rh7 C93 2.169(8) .
Rh7 O12 2.171(10) .
Rh8 N7 2.124(12) .
Rh8 C103 2.127(18) .
Rh8 C105 2.133(19) .
Rh8 C104 2.139(17) .
Rh8 C102 2.16(2) .
Rh8 O9 2.164(13) .
Rh8 C101 2.17(2) .
Rh8 O17 2.214(13) .
Rh9 C114 2.07(3) .
Rh9 C115 2.114(18) .
Rh9 O11 2.140(10) .
Rh9 N8 2.142(13) .
Rh9 C111 2.145(15) .
Rh9 O18 2.157(12) .
Rh9 C113 2.18(2) .
Rh9 C112 2.200(19) .
N1 C2 1.341(17) .
N1 C1 1.351(16) .
N2 C1 1.343(19) .
N2 C3 1.372(17) .
N3 C6 1.302(16) .
N3 C10 1.379(17) .
N4 C12 1.332(16) .
N4 C11 1.387(17) .
N5 C11 1.288(18) .
N5 C13 1.383(17) .
N6 C16 1.32(2) .
N6 C20 1.39(2) .
N7 C21 1.30(2) .
N7 C22 1.42(2) .
N8 C23 1.327(18) .
N8 C21 1.34(2) .
N9 C26 1.337(18) .
N9 C30 1.34(2) .
N9 Rh1 2.101(12) 2_657
O1 C4 1.33(2) .
O2 C4 1.170(19) .
O3 C5 1.239(18) .
O4 C5 1.267(18) .
O5 C15 1.199(16) .
O6 C15 1.327(15) .
O7 C14 1.269(16) .
O8 C14 1.292(14) .
O9 C24 1.25(2) .
O10 C24 1.23(2) .
O11 C25 1.258(17) .
O12 C25 1.233(17) .
O15 C121 1.44(2) .
O18 C122 1.476(15) .
O19 S1 1.490(15) .
O20 S1 1.395(13) .
O21 S1 1.483(15) .
O22 S2 1.409(16) .
O23 S2 1.43(2) .
O24 S2 1.427(16) .
O25 S3 1.391(14) .
O26 S3 1.499(19) .
O27 S3 1.415(18) .
O28 S4 1.384(14) .
O29 S4 1.337(13) .
O30 S4 1.370(19) .
O31 S5 1.398(17) .
O32 S5 1.37(2) .
O33 S5 1.454(16) .
O34 S6 1.484(16) .
O35 S6 1.437(17) .
O36 S6 1.475(15) .
O37 S7 1.437(17) .
O38 S7 1.417(18) .
O39 S7 1.40(2) .
S1 C123 1.56(3) .
S2 C124 1.77(3) .
S3 C125 1.79(3) .
S4 C126 1.63(4) .
S5 C127 1.71(4) .
S6 C128 1.90(5) .
S7 C129 1.62(3) .
F1 C123 1.41(3) .
F2 C123 1.54(4) .
F3 C123 1.32(3) .
F4 C124 1.39(3) .
F5 C124 1.374(17) .
F6 C124 1.35(3) .
F7 C125 1.41(2) .
F8 C125 1.22(3) .
F9 C125 1.45(3) .
F10 C126 1.45(4) .
F11 C126 1.50(4) .
F12 C126 1.56(4) .
F13 C127 1.35(2) .
F14 C127 1.35(2) .
F15 C127 1.35(2) .
F16 C128 1.34(2) .
F17 C128 1.34(2) .
F18 C128 1.35(2) .
F19 C129 1.30(3) .
F20 C129 1.28(3) .
F21 C129 1.44(3) .
C1 C8 1.410(19) .
C2 C3 1.41(2) .
C2 C4 1.45(2) .
C3 C5 1.48(2) .
C6 C7 1.377(19) .
C7 C8 1.34(2) .
C8 C9 1.44(2) .
C9 C10 1.36(2) .
C11 C18 1.465(19) .
C12 C13 1.40(2) .
C12 C14 1.468(19) .
C13 C15 1.428(18) .
C16 C17 1.319(19) .
C17 C18 1.40(2) .
C18 C19 1.37(2) .
C19 C20 1.42(2) .
C21 C28 1.52(2) .
C22 C23 1.32(2) .
C22 C24 1.57(2) .
C23 C25 1.48(2) .
C26 C27 1.40(2) .
C27 C28 1.34(2) .
C28 C29 1.41(2) .
C29 C30 1.41(2) .
C31 C32 1.42(3) .
C31 C35 1.47(3) .
C31 C36 1.61(3) .
C32 C33 1.36(3) .
C32 C37 1.46(3) .
C33 C38 1.516(18) .
C33 C34 1.57(3) .
C34 C35 1.29(3) .
C34 C39 1.50(3) .
C35 C40 1.55(3) .
C41 C45 1.43(2) .
C41 C42 1.45(2) .
C41 C46 1.52(3) .
C42 C47 1.45(2) .
C42 C43 1.46(3) .
C43 C44 1.36(3) .
C43 C48 1.53(3) .
C44 C45 1.49(2) .
C44 C49 1.53(3) .
C45 C50 1.54(2) .
C51 C52 1.31(2) .
C51 C55 1.31(2) .
C51 C56 1.67(3) .
C52 C53 1.44(3) .
C52 C57 1.63(3) .
C53 C54 1.46(3) .
C53 C58 1.54(4) .
C54 C55 1.46(3) .
C54 C59 1.55(3) .
C55 C60 1.55(3) .
C61 C66 1.41(3) .
C61 C62 1.43(2) .
C61 C65 1.55(3) .
C62 C63 1.39(2) .
C62 C67 1.48(2) .
C63 C68 1.48(2) .
C63 C64 1.50(2) .
C64 C69 1.36(2) .
C64 C65 1.49(3) .
C65 C70 1.45(2) .
C71 C75 1.39(2) .
C71 C72 1.49(3) .
C71 C76 1.51(2) .
C72 C77 1.47(3) .
C72 C73 1.53(3) .
C73 C74 1.43(3) .
C73 C78 1.49(3) .
C74 C75 1.29(2) .
C74 C79 1.48(2) .
C75 C80 1.64(3) .
C81 C82 1.40(2) .
C81 C85 1.49(3) .
C81 C86 1.573(16) .
C82 C83 1.40(2) .
C82 C87 1.467(16) .
C83 C84 1.49(2) .
C83 C88 1.56(2) .
C84 C85 1.33(3) .
C84 C89 1.47(3) .
C85 C90 1.59(2) .
C91 C95 1.434(5) .
C91 C92 1.434(5) .
C91 C96 1.524(5) .
C92 C93 1.434(5) .
C92 C97 1.524(5) .
C93 C94 1.434(5) .
C93 C98 1.524(5) .
C94 C95 1.434(5) .
C94 C99 1.524(5) .
C95 C100 1.524(5) .
C101 C105 1.445(17) .
C101 C102 1.47(3) .
C101 C106 1.561(17) .
C102 C103 1.43(3) .
C102 C107 1.450(17) .
C103 C104 1.40(3) .
C103 C108 1.42(3) .
C104 C105 1.442(17) .
C104 C109 1.49(4) .
C105 C110 1.513(18) .
C111 C112 1.34(3) .
C111 C115 1.49(3) .
C111 C116 1.557(15) .
C112 C113 1.41(3) .
C112 C117 1.50(3) .
C113 C118 1.38(3) .
C113 C114 1.54(3) .
C114 C115 1.36(3) .
C114 C119 1.61(3) .
C115 C120 1.551(17) .
C132 O46 1.34(3) .
C133 O47 1.426(19) .
C134 O48 1.33(4) .
C135 O49 1.41(3) .
C136 O50 1.36(4) .

loop_
_geom_torsion_atom_site_label_1
_geom_torsion_atom_site_label_2
_geom_torsion_atom_site_label_3
_geom_torsion_atom_site_label_4
_geom_torsion
_geom_torsion_site_symmetry_1
C3 N2 C1 N1 0.3(16) .
Rh3 N2 C1 N1 -171.0(9) .
C3 N2 C1 C8 -174.7(14) .
Rh3 N2 C1 C8 14(2) .
C2 N1 C1 N2 1.7(16) .
Rh2 N1 C1 N2 174.0(9) .
C2 N1 C1 C8 176.7(15) .
Rh2 N1 C1 C8 -11(2) .
C1 N1 C2 C3 -2.9(16) .
Rh2 N1 C2 C3 -177.3(9) .
C1 N1 C2 C4 175.4(13) .
Rh2 N1 C2 C4 1.0(16) .
C1 N2 C3 C2 -2.0(15) .
Rh3 N2 C3 C2 171.6(9) .
C1 N2 C3 C5 177.2(12) .
Rh3 N2 C3 C5 -9.1(15) .
N1 C2 C3 N2 2.9(15) .
C4 C2 C3 N2 -175.2(15) .
N1 C2 C3 C5 -176.1(15) .
C4 C2 C3 C5 6(3) .
Rh1 O2 C4 O1 141.8(12) .
Rh1 O2 C4 C2 -43(2) .
Rh2 O1 C4 O2 175.6(12) .
Rh2 O1 C4 C2 -0.3(17) .
N1 C2 C4 O2 -176.1(15) .
C3 C2 C4 O2 2(3) .
N1 C2 C4 O1 0(2) .
C3 C2 C4 O1 177.3(15) .
Rh3 O3 C5 O4 -178.5(12) .
Rh3 O3 C5 C3 2.3(17) .
Rh1 O4 C5 O3 -163.6(12) .
Rh1 O4 C5 C3 16(3) .
N2 C3 C5 O3 5.0(19) .
C2 C3 C5 O3 -176.1(16) .
N2 C3 C5 O4 -174.3(13) .
C2 C3 C5 O4 5(3) .
C10 N3 C6 C7 1.5(18) .
Rh4 N3 C6 C7 177.6(9) .
N3 C6 C7 C8 -5(2) .
C6 C7 C8 C1 -175.8(13) .
C6 C7 C8 C9 4(2) .
N2 C1 C8 C7 -128.9(17) .
N1 C1 C8 C7 57(2) .
N2 C1 C8 C9 51(2) .
N1 C1 C8 C9 -122.8(17) .
C7 C8 C9 C10 -1(2) .
C1 C8 C9 C10 178.9(13) .
C8 C9 C10 N3 -2(2) .
C6 N3 C10 C9 1.6(19) .
Rh4 N3 C10 C9 -174.7(11) .
C13 N5 C11 N4 -0.6(18) .
Rh5 N5 C11 N4 179.5(13) .
C13 N5 C11 C18 177.8(15) .
Rh5 N5 C11 C18 -2(3) .
C12 N4 C11 N5 0.4(17) .
Rh6 N4 C11 N5 168.5(12) .
C12 N4 C11 C18 -178.2(14) .
Rh6 N4 C11 C18 -10(2) .
C11 N4 C12 C13 0.0(16) .
Rh6 N4 C12 C13 -171.4(9) .
C11 N4 C12 C14 -171.2(12) .
Rh6 N4 C12 C14 17.4(15) .
C11 N5 C13 C12 0.6(17) .
Rh5 N5 C13 C12 -179.5(9) .
C11 N5 C13 C15 -171.7(13) .
Rh5 N5 C13 C15 8.2(16) .
N4 C12 C13 N5 -0.4(16) .
C14 C12 C13 N5 168.6(14) .
N4 C12 C13 C15 169.7(16) .
C14 C12 C13 C15 -21(3) .
Rh6 O7 C14 O8 172.8(9) .
Rh6 O7 C14 C12 -3.0(15) .
Rh4 O8 C14 O7 172.8(9) .
Rh4 O8 C14 C12 -12(2) .
N4 C12 C14 O7 -9.8(18) .
C13 C12 C14 O7 -178.2(14) .
N4 C12 C14 O8 174.9(13) .
C13 C12 C14 O8 6(2) .
Rh5 O5 C15 O6 -172.1(9) .
Rh5 O5 C15 C13 0.8(17) .
Rh4 O6 C15 O5 -132.9(12) .
Rh4 O6 C15 C13 54.6(16) .
N5 C13 C15 O5 -6(2) .
C12 C13 C15 O5 -175.4(16) .
N5 C13 C15 O6 166.4(12) .
C12 C13 C15 O6 -3(3) .
C20 N6 C16 C17 -7(2) .
Rh7 N6 C16 C17 175.6(12) .
N6 C16 C17 C18 4(3) .
C16 C17 C18 C19 1(2) .
C16 C17 C18 C11 -179.4(15) .
N5 C11 C18 C19 129.9(19) .
N4 C11 C18 C19 -52(2) .
N5 C11 C18 C17 -49(2) .
N4 C11 C18 C17 128.8(16) .
C17 C18 C19 C20 -2(2) .
C11 C18 C19 C20 178.4(14) .
C16 N6 C20 C19 6(2) .
Rh7 N6 C20 C19 -176.7(11) .
C18 C19 C20 N6 -1(2) .
C22 N7 C21 N8 -0.1(18) .
Rh8 N7 C21 N8 -156.7(12) .
C22 N7 C21 C28 177.7(14) .
Rh8 N7 C21 C28 21(3) .
C23 N8 C21 N7 0.7(18) .
Rh9 N8 C21 N7 176.3(11) .
C23 N8 C21 C28 -177.0(14) .
Rh9 N8 C21 C28 -1(3) .
C21 N7 C22 C23 -0.6(17) .
Rh8 N7 C22 C23 163.6(11) .
C21 N7 C22 C24 -176.9(13) .
Rh8 N7 C22 C24 -12.7(16) .
N7 C22 C23 N8 1.0(18) .
C24 C22 C23 N8 176.0(17) .
N7 C22 C23 C25 -175.8(15) .
C24 C22 C23 C25 -1(3) .
C21 N8 C23 C22 -1.1(17) .
Rh9 N8 C23 C22 -178.0(10) .
C21 N8 C23 C25 176.4(12) .
Rh9 N8 C23 C25 -0.5(16) .
Rh7 O10 C24 O9 -140.7(15) .
Rh7 O10 C24 C22 24(2) .
Rh8 O9 C24 O10 -174.6(13) .
Rh8 O9 C24 C22 20.3(18) .
C23 C22 C24 O10 14(3) .
N7 C22 C24 O10 -171.4(14) .
C23 C22 C24 O9 -179.6(19) .
N7 C22 C24 O9 -5(2) .
Rh7 O12 C25 O11 145.0(11) .
Rh7 O12 C25 C23 -43.8(19) .
Rh9 O11 C25 O12 -179.4(10) .
Rh9 O11 C25 C23 8.4(16) .
C22 C23 C25 O12 0(3) .
N8 C23 C25 O12 -176.6(13) .
C22 C23 C25 O11 171.5(17) .
N8 C23 C25 O11 -5.2(19) .
C30 N9 C26 C27 1(2) .
Rh1 N9 C26 C27 -175.5(11) 2_657
N9 C26 C27 C28 -1(2) .
C26 C27 C28 C29 3(2) .
C26 C27 C28 C21 -176.8(14) .
N7 C21 C28 C27 -129.3(17) .
N8 C21 C28 C27 48(2) .
N7 C21 C28 C29 51(2) .
N8 C21 C28 C29 -131.6(16) .
C27 C28 C29 C30 -4(2) .
C21 C28 C29 C30 175.4(15) .
C26 N9 C30 C29 -3(2) .
Rh1 N9 C30 C29 173.7(13) 2_657
C28 C29 C30 N9 5(3) .
C35 C31 C32 C33 -7(2) .
C36 C31 C32 C33 -177(2) .
Rh1 C31 C32 C33 56.8(15) .
C35 C31 C32 C37 -180(2) .
C36 C31 C32 C37 11(4) .
Rh1 C31 C32 C37 -116(2) .
C35 C31 C32 Rh1 -64.1(14) .
C36 C31 C32 Rh1 126(2) .
C31 C32 C33 C38 -179(2) .
C37 C32 C33 C38 -5(3) .
Rh1 C32 C33 C38 -125(2) .
C31 C32 C33 C34 9(2) .
C37 C32 C33 C34 -177.2(16) .
Rh1 C32 C33 C34 62.4(12) .
C31 C32 C33 Rh1 -53.8(14) .
C37 C32 C33 Rh1 120.5(17) .
C32 C33 C34 C35 -8(2) .
C38 C33 C34 C35 -179(3) .
Rh1 C33 C34 C35 57.6(16) .
C32 C33 C34 C39 -174(2) .
C38 C33 C34 C39 15(4) .
Rh1 C33 C34 C39 -108(2) .
C32 C33 C34 Rh1 -65.5(13) .
C38 C33 C34 Rh1 124(3) .
C39 C34 C35 C31 169(2) .
C33 C34 C35 C31 4(2) .
Rh1 C34 C35 C31 60.2(13) .
C39 C34 C35 C40 -14(4) .
C33 C34 C35 C40 -180(3) .
Rh1 C34 C35 C40 -123(3) .
C39 C34 C35 Rh1 109(2) .
C33 C34 C35 Rh1 -56.5(15) .
C32 C31 C35 C34 2(2) .
C36 C31 C35 C34 170(2) .
Rh1 C31 C35 C34 -64.4(15) .
C32 C31 C35 C40 -175(2) .
C36 C31 C35 C40 -7(4) .
Rh1 C31 C35 C40 119(2) .
C32 C31 C35 Rh1 66.2(14) .
C36 C31 C35 Rh1 -126(2) .
C45 C41 C42 C47 174.9(17) .
C46 C41 C42 C47 -1(3) .
Rh2 C41 C42 C47 -121.1(18) .
C45 C41 C42 C43 -2.0(18) .
C46 C41 C42 C43 -177.6(15) .
Rh2 C41 C42 C43 61.9(11) .
C45 C41 C42 Rh2 -63.9(12) .
C46 C41 C42 Rh2 120.5(16) .
C41 C42 C43 C44 -2(2) .
C47 C42 C43 C44 -179(2) .
Rh2 C42 C43 C44 60.1(15) .
C41 C42 C43 C48 -177.2(15) .
C47 C42 C43 C48 6(3) .
Rh2 C42 C43 C48 -114.8(17) .
C41 C42 C43 Rh2 -62.5(11) .
C47 C42 C43 Rh2 121(2) .
C42 C43 C44 C45 6(2) .
C48 C43 C44 C45 -179.9(17) .
Rh2 C43 C44 C45 64.6(15) .
C42 C43 C44 C49 -179(2) .
C48 C43 C44 C49 -5(4) .
Rh2 C43 C44 C49 -120(3) .
C42 C43 C44 Rh2 -59.0(13) .
C48 C43 C44 Rh2 116(2) .
C42 C41 C45 C44 5(2) .
C46 C41 C45 C44 -179.0(16) .
Rh2 C41 C45 C44 -55.7(13) .
C42 C41 C45 C50 -177.0(17) .
C46 C41 C45 C50 -1(3) .
Rh2 C41 C45 C50 122.2(19) .
C42 C41 C45 Rh2 60.8(11) .
C46 C41 C45 Rh2 -123.3(15) .
C43 C44 C45 C41 -7(2) .
C49 C44 C45 C41 177.3(19) .
Rh2 C44 C45 C41 56.6(12) .
C43 C44 C45 C50 175.4(18) .
C49 C44 C45 C50 -1(3) .
Rh2 C44 C45 C50 -121.3(18) .
C43 C44 C45 Rh2 -63.3(15) .
C49 C44 C45 Rh2 121(2) .
C55 C51 C52 C53 0.7(19) .
C56 C51 C52 C53 -177.5(14) .
Rh3 C51 C52 C53 61.4(11) .
C55 C51 C52 C57 178(2) .
C56 C51 C52 C57 0(3) .
Rh3 C51 C52 C57 -121(2) .
C55 C51 C52 Rh3 -60.7(13) .
C56 C51 C52 Rh3 121.0(13) .
C51 C52 C53 C54 -0.3(18) .
C57 C52 C53 C54 -178.6(15) .
Rh3 C52 C53 C54 61.9(11) .
C51 C52 C53 C58 178.9(17) .
C57 C52 C53 C58 1(2) .
Rh3 C52 C53 C58 -118.9(18) .
C51 C52 C53 Rh3 -62.2(11) .
C57 C52 C53 Rh3 119.5(15) .
C52 C53 C54 C55 -0.1(18) .
C58 C53 C54 C55 -179(2) .
Rh3 C53 C54 C55 61.8(11) .
C52 C53 C54 C59 173.4(18) .
C58 C53 C54 C59 -6(4) .
Rh3 C53 C54 C59 -125(2) .
C52 C53 C54 Rh3 -61.8(11) .
C58 C53 C54 Rh3 119(2) .
C52 C51 C55 C54 -0.7(19) .
C56 C51 C55 C54 177.6(13) .
Rh3 C51 C55 C54 -60.9(10) .
C52 C51 C55 C60 -173.2(16) .
C56 C51 C55 C60 5(2) .
Rh3 C51 C55 C60 126.6(17) .
C52 C51 C55 Rh3 60.2(13) .
C56 C51 C55 Rh3 -121.5(12) .
C53 C54 C55 C51 0.4(17) .
C59 C54 C55 C51 -173.3(17) .
Rh3 C54 C55 C51 61.2(10) .
C53 C54 C55 C60 173.3(15) .
C59 C54 C55 C60 0(3) .
Rh3 C54 C55 C60 -125.9(16) .
C53 C54 C55 Rh3 -60.8(11) .
C59 C54 C55 Rh3 125.5(19) .
C66 C61 C62 C63 -180.0(17) .
C65 C61 C62 C63 0.4(16) .
Rh4 C61 C62 C63 59.9(11) .
C66 C61 C62 C67 -7(3) .
C65 C61 C62 C67 173.7(15) .
Rh4 C61 C62 C67 -126.8(15) .
C66 C61 C62 Rh4 120.1(18) .
C65 C61 C62 Rh4 -59.5(9) .
C61 C62 C63 C68 177.9(16) .
C67 C62 C63 C68 5(3) .
Rh4 C62 C63 C68 -121.4(19) .
C61 C62 C63 C64 0.4(19) .
C67 C62 C63 C64 -172.4(16) .
Rh4 C62 C63 C64 61.1(12) .
C61 C62 C63 Rh4 -60.7(10) .
C67 C62 C63 Rh4 126.4(16) .
C62 C63 C64 C69 178.2(18) .
C68 C63 C64 C69 0(3) .
Rh4 C63 C64 C69 -122(2) .
C62 C63 C64 C65 -1.0(18) .
C68 C63 C64 C65 -178.8(15) .
Rh4 C63 C64 C65 59.1(10) .
C62 C63 C64 Rh4 -60.2(12) .
C68 C63 C64 Rh4 122.0(16) .
C69 C64 C65 C70 -1(3) .
C63 C64 C65 C70 177.9(15) .
Rh4 C64 C65 C70 -123.3(16) .
C69 C64 C65 C61 -178.0(19) .
C63 C64 C65 C61 1.3(17) .
Rh4 C64 C65 C61 60.1(11) .
C69 C64 C65 Rh4 122(2) .
C63 C64 C65 Rh4 -58.9(10) .
C66 C61 C65 C70 3(3) .
C62 C61 C65 C70 -177.6(15) .
Rh4 C61 C65 C70 121.7(17) .
C66 C61 C65 C64 179.2(15) .
C62 C61 C65 C64 -1.1(17) .
Rh4 C61 C65 C64 -61.8(11) .
C66 C61 C65 Rh4 -119.0(15) .
C62 C61 C65 Rh4 60.7(9) .
C75 C71 C72 C77 -177.9(16) .
C76 C71 C72 C77 4(3) .
Rh5 C71 C72 C77 -118.0(18) .
C75 C71 C72 C73 3.1(15) .
C76 C71 C72 C73 -175.3(12) .
Rh5 C71 C72 C73 63.0(9) .
C75 C71 C72 Rh5 -59.9(10) .
C76 C71 C72 Rh5 121.8(13) .
C77 C72 C73 C74 175.8(16) .
C71 C72 C73 C74 -5.1(16) .
Rh5 C72 C73 C74 58.1(10) .
C77 C72 C73 C78 4(2) .
C71 C72 C73 C78 -177.3(14) .
Rh5 C72 C73 C78 -114.0(15) .
C77 C72 C73 Rh5 117.7(17) .
C71 C72 C73 Rh5 -63.2(10) .
C78 C73 C74 C75 175.7(18) .
C72 C73 C74 C75 5.3(17) .
Rh5 C73 C74 C75 62.9(11) .
C78 C73 C74 C79 -8(3) .
C72 C73 C74 C79 -178.4(14) .
Rh5 C73 C74 C79 -120.7(15) .
C78 C73 C74 Rh5 112.9(19) .
C72 C73 C74 Rh5 -57.6(10) .
C73 C74 C75 C71 -3(2) .
C79 C74 C75 C71 -179.7(15) .
Rh5 C74 C75 C71 60.4(13) .
C73 C74 C75 C80 174.0(13) .
C79 C74 C75 C80 -2(3) .
Rh5 C74 C75 C80 -122.1(14) .
C73 C74 C75 Rh5 -63.9(10) .
C79 C74 C75 Rh5 119.9(18) .
C72 C71 C75 C74 0.1(19) .
C76 C71 C75 C74 178.3(14) .
Rh5 C71 C75 C74 -60.5(13) .
C72 C71 C75 C80 -177.5(13) .
C76 C71 C75 C80 1(2) .
Rh5 C71 C75 C80 121.9(13) .
C72 C71 C75 Rh5 60.6(10) .
C76 C71 C75 Rh5 -121.2(14) .
C85 C81 C82 C83 -3.0(19) .
C86 C81 C82 C83 175.2(16) .
Rh6 C81 C82 C83 59.0(12) .
C85 C81 C82 C87 -174.6(19) .
C86 C81 C82 C87 4(3) .
Rh6 C81 C82 C87 -113(2) .
C85 C81 C82 Rh6 -62.0(11) .
C86 C81 C82 Rh6 116.1(17) .
C81 C82 C83 C84 3.5(19) .
C87 C82 C83 C84 176.3(17) .
Rh6 C82 C83 C84 63.9(11) .
C81 C82 C83 C88 175.2(16) .
C87 C82 C83 C88 -12(3) .
Rh6 C82 C83 C88 -124.4(18) .
C81 C82 C83 Rh6 -60.4(12) .
C87 C82 C83 Rh6 112.4(17) .
C82 C83 C84 C85 -2.6(19) .
C88 C83 C84 C85 -174.3(16) .
Rh6 C83 C84 C85 61.5(12) .
C82 C83 C84 C89 171.7(17) .
C88 C83 C84 C89 0(3) .
Rh6 C83 C84 C89 -124.2(17) .
C82 C83 C84 Rh6 -64.1(12) .
C88 C83 C84 Rh6 124.2(17) .
C89 C84 C85 C81 -173.8(16) .
C83 C84 C85 C81 0.7(18) .
Rh6 C84 C85 C81 58.3(11) .
C89 C84 C85 C90 1(3) .
C83 C84 C85 C90 175.5(15) .
Rh6 C84 C85 C90 -126.8(17) .
C89 C84 C85 Rh6 127.8(17) .
C83 C84 C85 Rh6 -57.7(11) .
C82 C81 C85 C84 1.5(19) .
C86 C81 C85 C84 -176.7(15) .
Rh6 C81 C85 C84 -60.7(12) .
C82 C81 C85 C90 -174.1(14) .
C86 C81 C85 C90 8(2) .
Rh6 C81 C85 C90 123.7(14) .
C82 C81 C85 Rh6 62.2(11) .
C86 C81 C85 Rh6 -116.0(16) .
C95 C91 C92 C93 0.0 .
C96 C91 C92 C93 180.0 .
Rh7 C91 C92 C93 61.3(3) .
C95 C91 C92 C97 -180.0 .
C96 C91 C92 C97 0.0 .
Rh7 C91 C92 C97 -118.7(3) .
C95 C91 C92 Rh7 -61.3(3) .
C96 C91 C92 Rh7 118.7(3) .
C91 C92 C93 C94 0.0 .
C97 C92 C93 C94 -180.0 .
Rh7 C92 C93 C94 60.3(3) .
C91 C92 C93 C98 180.0 .
C97 C92 C93 C98 0.0 .
Rh7 C92 C93 C98 -119.7(3) .
C91 C92 C93 Rh7 -60.3(3) .
C97 C92 C93 Rh7 119.7(3) .
C92 C93 C94 C95 0.0 .
C98 C93 C94 C95 180.0 .
Rh7 C93 C94 C95 60.0(3) .
C92 C93 C94 C99 -180.0 .
C98 C93 C94 C99 0.0 .
Rh7 C93 C94 C99 -119.9(3) .
C92 C93 C94 Rh7 -60.0(3) .
C98 C93 C94 Rh7 120.0(3) .
C92 C91 C95 C94 0.0 .
C96 C91 C95 C94 180.0 .
Rh7 C91 C95 C94 -61.7(3) .
C92 C91 C95 C100 180.0 .
C96 C91 C95 C100 0.0 .
Rh7 C91 C95 C100 118.3(3) .
C92 C91 C95 Rh7 61.7(3) .
C96 C91 C95 Rh7 -118.3(3) .
C93 C94 C95 C91 0.0 .
C99 C94 C95 C91 180.0 .
Rh7 C94 C95 C91 60.9(3) .
C93 C94 C95 C100 -180.0 .
C99 C94 C95 C100 0.0 .
Rh7 C94 C95 C100 -119.1(3) .
C93 C94 C95 Rh7 -60.9(3) .
C99 C94 C95 Rh7 119.1(3) .
C105 C101 C102 C103 -4(2) .
C106 C101 C102 C103 -170.0(19) .
Rh8 C101 C102 C103 58.1(13) .
C105 C101 C102 C107 177.8(17) .
C106 C101 C102 C107 12(3) .
Rh8 C101 C102 C107 -120.3(16) .
C105 C101 C102 Rh8 -61.9(13) .
C106 C101 C102 Rh8 132(2) .
C107 C102 C103 C104 -178.9(18) .
C101 C102 C103 C104 3(2) .
Rh8 C102 C103 C104 61.7(14) .
C107 C102 C103 C108 0(3) .
C101 C102 C103 C108 -179(2) .
Rh8 C102 C103 C108 -120(2) .
C107 C102 C103 Rh8 119.5(18) .
C101 C102 C103 Rh8 -58.8(14) .
C108 C103 C104 C105 -179(2) .
C102 C103 C104 C105 -1(2) .
Rh8 C103 C104 C105 61.5(13) .
C108 C103 C104 C109 7(4) .
C102 C103 C104 C109 -175(2) .
Rh8 C103 C104 C109 -113(3) .
C108 C103 C104 Rh8 119(2) .
C102 C103 C104 Rh8 -62.1(14) .
C103 C104 C105 C101 -2(2) .
C109 C104 C105 C101 173(2) .
Rh8 C104 C105 C101 59.7(15) .
C103 C104 C105 C110 -178(2) .
C109 C104 C105 C110 -4(4) .
Rh8 C104 C105 C110 -117(2) .
C103 C104 C105 Rh8 -61.7(13) .
C109 C104 C105 Rh8 113(2) .
C102 C101 C105 C104 4(2) .
C106 C101 C105 C104 169(2) .
Rh8 C101 C105 C104 -59.0(15) .
C102 C101 C105 C110 180(2) .
C106 C101 C105 C110 -15(4) .
Rh8 C101 C105 C110 117(3) .
C102 C101 C105 Rh8 62.5(13) .
C106 C101 C105 Rh8 -132(2) .
C115 C111 C112 C113 -2(2) .
C116 C111 C112 C113 -179.5(18) .
Rh9 C111 C112 C113 57.0(14) .
C115 C111 C112 C117 -175.4(18) .
C116 C111 C112 C117 8(3) .
Rh9 C111 C112 C117 -115.9(18) .
C115 C111 C112 Rh9 -59.5(12) .
C116 C111 C112 Rh9 123.5(19) .
C111 C112 C113 C118 170(3) .
C117 C112 C113 C118 -17(4) .
Rh9 C112 C113 C118 -134(3) .
C111 C112 C113 C114 2(2) .
C117 C112 C113 C114 175.6(18) .
Rh9 C112 C113 C114 58.9(14) .
C111 C112 C113 Rh9 -56.7(13) .
C117 C112 C113 Rh9 116.7(17) .
C118 C113 C114 C115 -171(2) .
C112 C113 C114 C115 -1(3) .
Rh9 C113 C114 C115 62.9(18) .
C118 C113 C114 C119 6(4) .
C112 C113 C114 C119 175(2) .
Rh9 C113 C114 C119 -121(2) .
C118 C113 C114 Rh9 127(2) .
C112 C113 C114 Rh9 -63.9(13) .
C113 C114 C115 C111 0(2) .
C119 C114 C115 C111 -176(2) .
Rh9 C114 C115 C111 62.4(13) .
C113 C114 C115 C120 178(2) .
C119 C114 C115 C120 2(4) .
Rh9 C114 C115 C120 -119(2) .
C113 C114 C115 Rh9 -62.7(16) .
C119 C114 C115 Rh9 121(3) .
C112 C111 C115 C114 2(2) .
C116 C111 C115 C114 179.0(18) .
Rh9 C111 C115 C114 -61.5(15) .
C112 C111 C115 C120 -177(2) .
C116 C111 C115 C120 0(3) .
Rh9 C111 C115 C120 120(2) .
C112 C111 C115 Rh9 63.1(13) .
C116 C111 C115 Rh9 -119.5(14) .
O20 S1 C123 F3 64(3) .
O21 S1 C123 F3 -179(2) .
O19 S1 C123 F3 -61(3) .
O20 S1 C123 F1 -170(3) .
O21 S1 C123 F1 -52(3) .
O19 S1 C123 F1 65(3) .
O20 S1 C123 F2 -57(3) .
O21 S1 C123 F2 60(2) .
O19 S1 C123 F2 178(2) .
O22 S2 C124 F6 -179(2) .
O24 S2 C124 F6 53(3) .
O23 S2 C124 F6 -59(3) .
O22 S2 C124 F5 55(2) .
O24 S2 C124 F5 -73(3) .
O23 S2 C124 F5 176(2) .
O22 S2 C124 F4 -71(2) .
O24 S2 C124 F4 161(2) .
O23 S2 C124 F4 50(3) .
O25 S3 C125 F8 -60(2) .
O27 S3 C125 F8 -179(2) .
O26 S3 C125 F8 58(2) .
O25 S3 C125 F7 179(2) .
O27 S3 C125 F7 59(2) .
O26 S3 C125 F7 -63(2) .
O25 S3 C125 F9 69.4(17) .
O27 S3 C125 F9 -50.0(17) .
O26 S3 C125 F9 -172.6(16) .
O29 S4 C126 F10 59(4) .
O30 S4 C126 F10 179(3) .
O28 S4 C126 F10 -65(4) .
O29 S4 C126 F11 -163(3) .
O30 S4 C126 F11 -43(4) .
O28 S4 C126 F11 74(3) .
O29 S4 C126 F12 -53(3) .
O30 S4 C126 F12 67(3) .
O28 S4 C126 F12 -176(3) .
O32 S5 C127 F14 70(3) .
O31 S5 C127 F14 -49(3) .
O33 S5 C127 F14 -168(3) .
O32 S5 C127 F15 -179(2) .
O31 S5 C127 F15 62(2) .
O33 S5 C127 F15 -57(2) .
O32 S5 C127 F13 -60(3) .
O31 S5 C127 F13 -179(2) .
O33 S5 C127 F13 62(3) .
O39 S7 C129 F20 -160(3) .
O38 S7 C129 F20 63(4) .
O37 S7 C129 F20 -45(3) .
O39 S7 C129 F19 60(3) .
O38 S7 C129 F19 -77(3) .
O37 S7 C129 F19 175(3) .
O39 S7 C129 F21 -45(3) .
O38 S7 C129 F21 178(2) .
O37 S7 C129 F21 70(3) .

loop_
_platon_squeeze_void_nr
_platon_squeeze_void_average_x
_platon_squeeze_void_average_y
_platon_squeeze_void_average_z
_platon_squeeze_void_volume
_platon_squeeze_void_count_electrons
1 0.046 0.378 0.264 707.5 162.3
2 -0.001 0.417 0.080 9.9 -0.3
3 -0.078 0.622 0.736 706.2 164.2
4 0.001 0.583 0.920 10.4 -1.6
5 0.259 0.785 0.003 13.7 1.8
6 0.500 1.000 1.000 204.6 22.6
7 0.500 1.000 0.500 136.1 22.4
8 0.500 0.500 0.000 28.3 -3.9
9 0.740 0.215 -0.003 13.8 2.4
